data_7104062
loop_
_publ_author_name
'Lerner, Hans-Wolfram'
'Wagner, Matthias'
'Bolte, Michael'

_publ_section_title
;
 A Novel Type of Phosphide: Synthesis and X-ray Crystal Structure Analysis
 of (tBu~3~Si)~3~P~4~Li~3~
;
_journal_coden_ASTM CHCOFS
_journal_issue 8
_journal_name_full
;
 Chemical communications (Cambridge, United Kingdom)
;
_journal_page_first 990
_journal_page_last 991
_journal_paper_doi 10.1039/b210984k
_journal_year 2003
_chemical_formula_sum 'C81 H171 Li6 P8 Si6'
_chemical_formula_weight 1603.12
_space_group_IT_number 14
_space_group_name_Hall '-P 2yn'
_space_group_name_H-M_alt 'P 1 21/n 1'
_symmetry_cell_setting monoclinic
_symmetry_space_group_name_Hall '-P 2yn'
_symmetry_space_group_name_H-M 'P 1 21/n 1'
_atom_sites_solution_hydrogens geom
_atom_sites_solution_primary direct
_atom_sites_solution_secondary difmap
_audit_creation_method SHELXL-97
_cell_angle_alpha 90.00
_cell_angle_beta 90.046(17)
_cell_angle_gamma 90.00
_cell_formula_units_Z 4
_cell_length_a 22.146(4)
_cell_length_b 17.600(2)
_cell_length_c 27.087(7)
_cell_volume 10558(4)
_computing_cell_refinement 'X-Area (Stoe & Cie, 2001)'
_computing_data_collection 'X-Area (Stoe & Cie, 2001)'
_computing_data_reduction 'X-Area (Stoe & Cie, 2001)'
_computing_molecular_graphics 'XP in SHELXTL-Plus (Sheldrick, 1991)'
_computing_structure_refinement 'SHELXL97 (Sheldrick, 1997) '
_computing_structure_solution 'SHELXS97 (Sheldrick, 1990) '
_diffrn_ambient_temperature 173(2)
_diffrn_measured_fraction_theta_full 0.908
_diffrn_measured_fraction_theta_max 0.908
_diffrn_measurement_device_type 'STOE IPDS II two-circle-diffractometer'
_diffrn_measurement_method \w
_diffrn_radiation_monochromator graphite
_diffrn_radiation_source 'fine-focus sealed tube'
_diffrn_radiation_type MoK\a
_diffrn_radiation_wavelength 0.71073
_diffrn_reflns_av_R_equivalents 0.2602
_diffrn_reflns_av_sigmaI/netI 0.4957
_diffrn_reflns_limit_h_max 26
_diffrn_reflns_limit_h_min -25
_diffrn_reflns_limit_k_max 20
_diffrn_reflns_limit_k_min -21
_diffrn_reflns_limit_l_max 32
_diffrn_reflns_limit_l_min -28
_diffrn_reflns_number 40522
_diffrn_reflns_theta_full 25.25
_diffrn_reflns_theta_max 25.25
_diffrn_reflns_theta_min 3.35
_refine_diff_density_max 0.689
_refine_diff_density_min -0.335
_refine_diff_density_rms 0.078
_refine_ls_extinction_method none
_refine_ls_goodness_of_fit_ref 0.755
_refine_ls_hydrogen_treatment mixed
_refine_ls_matrix_type full
_refine_ls_number_parameters 881
_refine_ls_number_reflns 17323
_refine_ls_number_restraints 0
_refine_ls_restrained_S_all 0.755
_refine_ls_R_factor_all 0.2780
_refine_ls_R_factor_gt 0.0981
_refine_ls_shift/su_max 0.002
_refine_ls_shift/su_mean 0.000
_refine_ls_structure_factor_coef Fsqd
_refine_ls_weighting_details 'calc w=1/[\s^2^(Fo^2^)+(0.0274P)^2^+0.0000P] where P=(Fo^2^+2Fc^2^)/3'
_refine_ls_weighting_scheme calc
_refine_ls_wR_factor_gt 0.1605
_refine_ls_wR_factor_ref 0.2338
_reflns_number_gt 4059
_reflns_number_total 17323
_reflns_threshold_expression I>2\s(I)
_cod_data_source_file b210984k.txt
_cod_data_source_block wa155
_cod_database_code 7104062

loop_
_symmetry_equiv_pos_as_xyz
'x, y, z'
'-x+1/2, y+1/2, -z+1/2'
'-x, -y, -z'
'x-1/2, -y-1/2, z-1/2'

loop_
_atom_site_label
_atom_site_type_symbol
_atom_site_fract_x
_atom_site_fract_y
_atom_site_fract_z
_atom_site_U_iso_or_equiv
_atom_site_adp_type
_atom_site_occupancy
_atom_site_symmetry_multiplicity
_atom_site_calc_flag
_atom_site_refinement_flags
_atom_site_disorder_assembly
_atom_site_disorder_group
Li1 Li 0.5013(10) 0.4192(11) 0.6498(7) 0.029(5) Uiso 1 1 d . . .
Li2 Li 0.4086(14) 0.2500(19) 0.7313(14) 0.073(8) Uiso 1 1 d . . .
Li3 Li 0.5034(11) 0.4258(13) 0.8054(9) 0.044(6) Uiso 1 1 d . . .
Li4 Li 0.5890(9) 0.4296(12) 0.7275(9) 0.036(5) Uiso 1 1 d . . .
Li5 Li 0.4995(12) 0.2533(14) 0.6543(9) 0.048(6) Uiso 1 1 d . . .
Li6 Li 0.5019(10) 0.2657(11) 0.8147(8) 0.032(5) Uiso 1 1 d . . .
P1 P 0.59303(18) 0.3239(2) 0.66431(15) 0.0385(10) Uani 1 1 d . . .
P2 P 0.51561(15) 0.18940(19) 0.73651(17) 0.0409(10) Uani 1 1 d . . .
P3 P 0.59377(18) 0.3387(2) 0.79533(18) 0.0449(11) Uani 1 1 d . . .
P11 P 0.60695(17) 0.2504(2) 0.73321(17) 0.0430(9) Uani 1 1 d . . .
P4 P 0.48422(15) 0.49199(19) 0.72622(16) 0.0392(9) Uani 1 1 d . . .
P5 P 0.40744(17) 0.3481(2) 0.66397(16) 0.0406(10) Uani 1 1 d . . .
P6 P 0.40658(18) 0.3536(2) 0.79580(17) 0.0414(10) Uani 1 1 d . . .
P12 P 0.39191(18) 0.4307(2) 0.72826(18) 0.0491(11) Uani 1 1 d . . .
Si1 Si 0.67254(17) 0.3326(2) 0.60973(16) 0.0357(10) Uani 1 1 d . . .
Si2 Si 0.51842(17) 0.0604(2) 0.73320(18) 0.0426(10) Uani 1 1 d . . .
Si3 Si 0.66092(18) 0.3374(2) 0.85924(17) 0.0401(10) Uani 1 1 d . . .
Si4 Si 0.48144(18) 0.6197(2) 0.71284(16) 0.0404(10) Uani 1 1 d . . .
Si5 Si 0.32999(18) 0.3317(2) 0.60995(17) 0.0410(10) Uani 1 1 d . . .
Si6 Si 0.33843(19) 0.3624(2) 0.85949(18) 0.0448(11) Uani 1 1 d . . .
C11 C 0.7230(6) 0.2446(9) 0.6114(5) 0.038(4) Uani 1 1 d . . .
C12 C 0.6303(7) 0.3438(9) 0.5447(8) 0.058(5) Uani 1 1 d . . .
C13 C 0.7214(7) 0.4249(11) 0.6268(7) 0.058(5) Uani 1 1 d . . .
C21 C 0.5904(7) 0.0195(9) 0.7643(8) 0.066(5) Uani 1 1 d . . .
C22 C 0.4459(8) 0.0323(8) 0.7694(7) 0.061(5) Uani 1 1 d . . .
C23 C 0.5115(7) 0.0273(8) 0.6667(6) 0.051(4) Uani 1 1 d . . .
C31 C 0.6298(7) 0.2799(11) 0.9143(6) 0.064(6) Uani 1 1 d . . .
C32 C 0.6682(7) 0.4428(9) 0.8752(5) 0.049(4) Uani 1 1 d . . .
C33 C 0.7399(7) 0.2953(10) 0.8409(7) 0.057(5) Uani 1 1 d . . .
C41 C 0.4092(7) 0.6626(9) 0.7406(6) 0.051(4) Uani 1 1 d . . .
C42 C 0.5542(5) 0.6539(8) 0.7481(5) 0.037(4) Uani 1 1 d . . .
C43 C 0.4890(8) 0.6421(9) 0.6428(6) 0.057(4) Uani 1 1 d . . .
C51 C 0.2737(7) 0.4148(9) 0.6068(7) 0.050(4) Uani 1 1 d . . .
C52 C 0.3717(6) 0.3232(11) 0.5454(6) 0.049(4) Uani 1 1 d . . .
C53 C 0.2868(6) 0.2388(10) 0.6270(8) 0.063(6) Uani 1 1 d . . .
C61 C 0.2610(7) 0.3936(10) 0.8352(7) 0.056(5) Uani 1 1 d . . .
C62 C 0.3360(7) 0.2651(13) 0.8846(7) 0.078(6) Uani 1 1 d . . .
C63 C 0.3635(9) 0.4344(10) 0.9070(7) 0.070(5) Uani 1 1 d . . .
C111 C 0.7662(7) 0.2463(12) 0.6561(9) 0.082(7) Uani 1 1 d . . .
H11A H 0.7428 0.2522 0.6865 0.123 Uiso 1 1 calc R . .
H11B H 0.7942 0.2892 0.6527 0.123 Uiso 1 1 calc R . .
H11C H 0.7891 0.1987 0.6574 0.123 Uiso 1 1 calc R . .
C112 C 0.6831(9) 0.1713(9) 0.6151(8) 0.071(6) Uani 1 1 d . . .
H11D H 0.6573 0.1744 0.6444 0.107 Uiso 1 1 calc R . .
H11E H 0.7092 0.1265 0.6176 0.107 Uiso 1 1 calc R . .
H11F H 0.6577 0.1670 0.5856 0.107 Uiso 1 1 calc R . .
C113 C 0.7638(7) 0.2359(10) 0.5675(8) 0.069(6) Uani 1 1 d . . .
H11G H 0.7900 0.2806 0.5648 0.103 Uiso 1 1 calc R . .
H11H H 0.7394 0.2312 0.5375 0.103 Uiso 1 1 calc R . .
H11I H 0.7887 0.1903 0.5715 0.103 Uiso 1 1 calc R . .
C121 C 0.6042(7) 0.2682(10) 0.5278(7) 0.063(5) Uani 1 1 d . . .
H12A H 0.6367 0.2306 0.5252 0.094 Uiso 1 1 calc R . .
H12B H 0.5848 0.2746 0.4956 0.094 Uiso 1 1 calc R . .
H12C H 0.5743 0.2506 0.5519 0.094 Uiso 1 1 calc R . .
C122 C 0.6739(9) 0.3738(11) 0.5041(7) 0.078(6) Uani 1 1 d . . .
H12D H 0.7090 0.3401 0.5018 0.116 Uiso 1 1 calc R . .
H12E H 0.6873 0.4252 0.5127 0.116 Uiso 1 1 calc R . .
H12F H 0.6528 0.3749 0.4723 0.116 Uiso 1 1 calc R . .
C123 C 0.5746(7) 0.3961(10) 0.5440(8) 0.066(6) Uani 1 1 d . . .
H12G H 0.5861 0.4470 0.5552 0.099 Uiso 1 1 calc R . .
H12H H 0.5435 0.3754 0.5659 0.099 Uiso 1 1 calc R . .
H12I H 0.5586 0.3991 0.5103 0.099 Uiso 1 1 calc R . .
C131 C 0.7341(7) 0.4290(12) 0.6785(6) 0.064(5) Uani 1 1 d . . .
H13A H 0.6961 0.4290 0.6970 0.096 Uiso 1 1 calc R . .
H13B H 0.7565 0.4758 0.6856 0.096 Uiso 1 1 calc R . .
H13C H 0.7585 0.3850 0.6883 0.096 Uiso 1 1 calc R . .
C132 C 0.7803(7) 0.4282(11) 0.5959(6) 0.065(5) Uani 1 1 d . . .
H13D H 0.7703 0.4258 0.5607 0.097 Uiso 1 1 calc R . .
H13E H 0.8063 0.3851 0.6047 0.097 Uiso 1 1 calc R . .
H13F H 0.8017 0.4758 0.6029 0.097 Uiso 1 1 calc R . .
C133 C 0.6812(8) 0.4973(9) 0.6097(9) 0.074(6) Uani 1 1 d . . .
H13G H 0.6725 0.4935 0.5743 0.111 Uiso 1 1 calc R . .
H13H H 0.7036 0.5443 0.6163 0.111 Uiso 1 1 calc R . .
H13I H 0.6432 0.4979 0.6283 0.111 Uiso 1 1 calc R . .
C211 C 0.5835(7) -0.0646(8) 0.7806(10) 0.096(9) Uani 1 1 d . . .
H21A H 0.5723 -0.0957 0.7521 0.144 Uiso 1 1 calc R . .
H21B H 0.5520 -0.0683 0.8059 0.144 Uiso 1 1 calc R . .
H21C H 0.6219 -0.0828 0.7942 0.144 Uiso 1 1 calc R . .
C212 C 0.6069(9) 0.0630(9) 0.8124(8) 0.077(6) Uani 1 1 d . . .
H21D H 0.6132 0.1168 0.8048 0.116 Uiso 1 1 calc R . .
H21E H 0.6440 0.0416 0.8264 0.116 Uiso 1 1 calc R . .
H21F H 0.5739 0.0579 0.8362 0.116 Uiso 1 1 calc R . .
C213 C 0.6446(6) 0.0281(10) 0.7233(8) 0.073(6) Uani 1 1 d . . .
H21G H 0.6335 0.0005 0.6932 0.109 Uiso 1 1 calc R . .
H21H H 0.6821 0.0070 0.7368 0.109 Uiso 1 1 calc R . .
H21I H 0.6505 0.0820 0.7155 0.109 Uiso 1 1 calc R . .
C221 C 0.4249(7) -0.0532(9) 0.7587(8) 0.066(5) Uani 1 1 d . . .
H22A H 0.4589 -0.0878 0.7645 0.099 Uiso 1 1 calc R . .
H22B H 0.4116 -0.0576 0.7243 0.099 Uiso 1 1 calc R . .
H22C H 0.3915 -0.0665 0.7807 0.099 Uiso 1 1 calc R . .
C222 C 0.4577(10) 0.0386(11) 0.8286(7) 0.084(7) Uani 1 1 d . . .
H22D H 0.4916 0.0058 0.8378 0.127 Uiso 1 1 calc R . .
H22E H 0.4213 0.0223 0.8463 0.127 Uiso 1 1 calc R . .
H22F H 0.4670 0.0913 0.8372 0.127 Uiso 1 1 calc R . .
C223 C 0.3918(8) 0.0822(10) 0.7614(9) 0.083(7) Uani 1 1 d . . .
H22G H 0.3805 0.0813 0.7264 0.125 Uiso 1 1 calc R . .
H22H H 0.4016 0.1344 0.7712 0.125 Uiso 1 1 calc R . .
H22I H 0.3581 0.0635 0.7814 0.125 Uiso 1 1 calc R . .
C231 C 0.4481(8) 0.0422(11) 0.6463(7) 0.069(6) Uani 1 1 d . . .
H23A H 0.4387 0.0964 0.6492 0.104 Uiso 1 1 calc R . .
H23B H 0.4186 0.0126 0.6651 0.104 Uiso 1 1 calc R . .
H23C H 0.4465 0.0271 0.6115 0.104 Uiso 1 1 calc R . .
C232 C 0.5257(11) -0.0588(10) 0.6618(7) 0.099(8) Uani 1 1 d . . .
H23D H 0.5653 -0.0694 0.6763 0.149 Uiso 1 1 calc R . .
H23E H 0.5260 -0.0730 0.6268 0.149 Uiso 1 1 calc R . .
H23F H 0.4947 -0.0882 0.6791 0.149 Uiso 1 1 calc R . .
C233 C 0.5553(8) 0.0680(10) 0.6317(7) 0.070(6) Uani 1 1 d . . .
H23G H 0.5969 0.0601 0.6430 0.105 Uiso 1 1 calc R . .
H23H H 0.5463 0.1226 0.6314 0.105 Uiso 1 1 calc R . .
H23I H 0.5508 0.0475 0.5982 0.105 Uiso 1 1 calc R . .
C311 C 0.6033(8) 0.1989(10) 0.8932(8) 0.070(5) Uani 1 1 d . . .
H31A H 0.5757 0.2088 0.8656 0.105 Uiso 1 1 calc R . .
H31B H 0.5815 0.1725 0.9196 0.105 Uiso 1 1 calc R . .
H31C H 0.6369 0.1672 0.8818 0.105 Uiso 1 1 calc R . .
C312 C 0.6739(9) 0.2690(13) 0.9590(8) 0.096(8) Uani 1 1 d . . .
H31D H 0.7112 0.2449 0.9475 0.145 Uiso 1 1 calc R . .
H31E H 0.6547 0.2368 0.9839 0.145 Uiso 1 1 calc R . .
H31F H 0.6834 0.3187 0.9735 0.145 Uiso 1 1 calc R . .
C313 C 0.5714(8) 0.3198(13) 0.9357(8) 0.089(7) Uani 1 1 d . . .
H31G H 0.5418 0.3268 0.9091 0.134 Uiso 1 1 calc R . .
H31H H 0.5823 0.3694 0.9495 0.134 Uiso 1 1 calc R . .
H31I H 0.5539 0.2880 0.9617 0.134 Uiso 1 1 calc R . .
C321 C 0.6964(12) 0.4565(12) 0.9279(7) 0.106(9) Uani 1 1 d . . .
H32A H 0.6729 0.4286 0.9527 0.159 Uiso 1 1 calc R . .
H32B H 0.6955 0.5109 0.9356 0.159 Uiso 1 1 calc R . .
H32C H 0.7383 0.4385 0.9283 0.159 Uiso 1 1 calc R . .
C322 C 0.7061(9) 0.4871(10) 0.8380(9) 0.083(7) Uani 1 1 d . . .
H32D H 0.6901 0.4787 0.8047 0.124 Uiso 1 1 calc R . .
H32E H 0.7481 0.4696 0.8395 0.124 Uiso 1 1 calc R . .
H32F H 0.7044 0.5414 0.8459 0.124 Uiso 1 1 calc R . .
C323 C 0.6048(9) 0.4829(9) 0.8779(9) 0.084(7) Uani 1 1 d . . .
H32G H 0.5791 0.4560 0.9016 0.126 Uiso 1 1 calc R . .
H32H H 0.5857 0.4819 0.8453 0.126 Uiso 1 1 calc R . .
H32I H 0.6101 0.5357 0.8886 0.126 Uiso 1 1 calc R . .
C331 C 0.7566(7) 0.3307(11) 0.7876(7) 0.066(6) Uani 1 1 d . . .
H33A H 0.7252 0.3171 0.7637 0.098 Uiso 1 1 calc R . .
H33B H 0.7955 0.3103 0.7766 0.098 Uiso 1 1 calc R . .
H33C H 0.7593 0.3861 0.7902 0.098 Uiso 1 1 calc R . .
C332 C 0.7915(7) 0.3183(14) 0.8771(7) 0.076(6) Uani 1 1 d . . .
H33D H 0.7824 0.2989 0.9102 0.114 Uiso 1 1 calc R . .
H33E H 0.7947 0.3738 0.8783 0.114 Uiso 1 1 calc R . .
H33F H 0.8298 0.2967 0.8657 0.114 Uiso 1 1 calc R . .
C333 C 0.7354(13) 0.2054(11) 0.8379(10) 0.119(10) Uani 1 1 d . . .
H33G H 0.7036 0.1910 0.8145 0.179 Uiso 1 1 calc R . .
H33H H 0.7258 0.1849 0.8706 0.179 Uiso 1 1 calc R . .
H33I H 0.7741 0.1846 0.8268 0.179 Uiso 1 1 calc R . .
C411 C 0.3928(6) 0.6286(10) 0.7908(6) 0.061(5) Uani 1 1 d . . .
H41A H 0.4263 0.6364 0.8139 0.091 Uiso 1 1 calc R . .
H41B H 0.3851 0.5741 0.7871 0.091 Uiso 1 1 calc R . .
H41C H 0.3565 0.6537 0.8035 0.091 Uiso 1 1 calc R . .
C412 C 0.3517(7) 0.6492(11) 0.7039(9) 0.087(7) Uani 1 1 d . . .
H41D H 0.3465 0.5946 0.6981 0.130 Uiso 1 1 calc R . .
H41E H 0.3590 0.6750 0.6725 0.130 Uiso 1 1 calc R . .
H41F H 0.3152 0.6698 0.7193 0.130 Uiso 1 1 calc R . .
C413 C 0.4144(8) 0.7525(10) 0.7497(7) 0.070(6) Uani 1 1 d . . .
H41G H 0.4495 0.7631 0.7706 0.105 Uiso 1 1 calc R . .
H41H H 0.3777 0.7707 0.7661 0.105 Uiso 1 1 calc R . .
H41I H 0.4191 0.7785 0.7179 0.105 Uiso 1 1 calc R . .
C421 C 0.5732(8) 0.7359(10) 0.7307(9) 0.086(7) Uani 1 1 d . . .
H42A H 0.5394 0.7711 0.7357 0.129 Uiso 1 1 calc R . .
H42B H 0.5839 0.7346 0.6957 0.129 Uiso 1 1 calc R . .
H42C H 0.6080 0.7532 0.7501 0.129 Uiso 1 1 calc R . .
C422 C 0.5414(8) 0.6585(10) 0.8040(7) 0.069(5) Uani 1 1 d . . .
H42D H 0.5065 0.6916 0.8098 0.104 Uiso 1 1 calc R . .
H42E H 0.5768 0.6794 0.8210 0.104 Uiso 1 1 calc R . .
H42F H 0.5327 0.6076 0.8168 0.104 Uiso 1 1 calc R . .
C423 C 0.6088(7) 0.6034(10) 0.7408(8) 0.070(6) Uani 1 1 d . . .
H42G H 0.6179 0.5997 0.7055 0.104 Uiso 1 1 calc R . .
H42H H 0.6002 0.5527 0.7540 0.104 Uiso 1 1 calc R . .
H42I H 0.6435 0.6252 0.7582 0.104 Uiso 1 1 calc R . .
C431 C 0.5513(9) 0.6210(13) 0.6241(8) 0.086(7) Uani 1 1 d . . .
H43A H 0.5819 0.6501 0.6422 0.130 Uiso 1 1 calc R . .
H43B H 0.5541 0.6327 0.5888 0.130 Uiso 1 1 calc R . .
H43C H 0.5582 0.5665 0.6292 0.130 Uiso 1 1 calc R . .
C432 C 0.4789(8) 0.7264(8) 0.6302(7) 0.069(5) Uani 1 1 d . . .
H43D H 0.5078 0.7576 0.6486 0.104 Uiso 1 1 calc R . .
H43E H 0.4377 0.7410 0.6392 0.104 Uiso 1 1 calc R . .
H43F H 0.4848 0.7341 0.5947 0.104 Uiso 1 1 calc R . .
C433 C 0.4436(9) 0.5958(10) 0.6118(7) 0.071(6) Uani 1 1 d . . .
H43G H 0.4497 0.5415 0.6180 0.107 Uiso 1 1 calc R . .
H43H H 0.4500 0.6066 0.5767 0.107 Uiso 1 1 calc R . .
H43I H 0.4024 0.6100 0.6210 0.107 Uiso 1 1 calc R . .
C511 C 0.2311(9) 0.4194(12) 0.6526(7) 0.080(7) Uani 1 1 d . . .
H51A H 0.2552 0.4164 0.6829 0.119 Uiso 1 1 calc R . .
H51B H 0.2024 0.3771 0.6517 0.119 Uiso 1 1 calc R . .
H51C H 0.2089 0.4676 0.6520 0.119 Uiso 1 1 calc R . .
C512 C 0.3094(8) 0.4904(10) 0.6133(9) 0.072(6) Uani 1 1 d . . .
H51D H 0.3347 0.4872 0.6430 0.108 Uiso 1 1 calc R . .
H51E H 0.2810 0.5327 0.6167 0.108 Uiso 1 1 calc R . .
H51F H 0.3351 0.4988 0.5844 0.108 Uiso 1 1 calc R . .
C513 C 0.2346(7) 0.4203(11) 0.5602(6) 0.063(5) Uani 1 1 d . . .
H51G H 0.2605 0.4198 0.5309 0.095 Uiso 1 1 calc R . .
H51H H 0.2113 0.4677 0.5609 0.095 Uiso 1 1 calc R . .
H51I H 0.2068 0.3770 0.5589 0.095 Uiso 1 1 calc R . .
C521 C 0.3970(9) 0.3967(11) 0.5277(6) 0.074(6) Uani 1 1 d . . .
H52A H 0.4225 0.4189 0.5535 0.112 Uiso 1 1 calc R . .
H52B H 0.3639 0.4317 0.5200 0.112 Uiso 1 1 calc R . .
H52C H 0.4212 0.3879 0.4980 0.112 Uiso 1 1 calc R . .
C522 C 0.4278(8) 0.2705(13) 0.5508(8) 0.089(8) Uani 1 1 d . . .
H52D H 0.4550 0.2910 0.5760 0.134 Uiso 1 1 calc R . .
H52E H 0.4492 0.2677 0.5191 0.134 Uiso 1 1 calc R . .
H52F H 0.4147 0.2194 0.5605 0.134 Uiso 1 1 calc R . .
C523 C 0.3349(8) 0.2900(12) 0.5050(7) 0.078(6) Uani 1 1 d . . .
H52G H 0.3184 0.2410 0.5157 0.118 Uiso 1 1 calc R . .
H52H H 0.3603 0.2824 0.4758 0.118 Uiso 1 1 calc R . .
H52I H 0.3017 0.3246 0.4968 0.118 Uiso 1 1 calc R . .
C531 C 0.3249(8) 0.1720(10) 0.6185(7) 0.064(5) Uani 1 1 d . . .
H53A H 0.3624 0.1769 0.6375 0.097 Uiso 1 1 calc R . .
H53B H 0.3346 0.1683 0.5833 0.097 Uiso 1 1 calc R . .
H53C H 0.3034 0.1261 0.6289 0.097 Uiso 1 1 calc R . .
C532 C 0.2684(8) 0.2403(11) 0.6819(7) 0.069(6) Uani 1 1 d . . .
H53D H 0.2421 0.2841 0.6880 0.103 Uiso 1 1 calc R . .
H53E H 0.3047 0.2444 0.7025 0.103 Uiso 1 1 calc R . .
H53F H 0.2468 0.1934 0.6900 0.103 Uiso 1 1 calc R . .
C533 C 0.2295(8) 0.2286(10) 0.5962(10) 0.091(8) Uani 1 1 d . . .
H53G H 0.2030 0.2726 0.6009 0.136 Uiso 1 1 calc R . .
H53H H 0.2085 0.1823 0.6068 0.136 Uiso 1 1 calc R . .
H53I H 0.2403 0.2242 0.5613 0.136 Uiso 1 1 calc R . .
C611 C 0.2071(9) 0.3754(14) 0.8722(8) 0.113(10) Uani 1 1 d . . .
H61A H 0.2074 0.3212 0.8803 0.170 Uiso 1 1 calc R . .
H61B H 0.1686 0.3886 0.8565 0.170 Uiso 1 1 calc R . .
H61C H 0.2122 0.4053 0.9024 0.170 Uiso 1 1 calc R . .
C612 C 0.2435(9) 0.3574(12) 0.7867(9) 0.086(7) Uani 1 1 d . . .
H61D H 0.2449 0.3020 0.7900 0.129 Uiso 1 1 calc R . .
H61E H 0.2719 0.3736 0.7610 0.129 Uiso 1 1 calc R . .
H61F H 0.2026 0.3733 0.7777 0.129 Uiso 1 1 calc R . .
C613 C 0.2588(9) 0.4783(10) 0.8245(8) 0.079(6) Uani 1 1 d . . .
H61G H 0.2692 0.5067 0.8544 0.119 Uiso 1 1 calc R . .
H61H H 0.2180 0.4923 0.8137 0.119 Uiso 1 1 calc R . .
H61I H 0.2877 0.4906 0.7983 0.119 Uiso 1 1 calc R . .
C621 C 0.3099(10) 0.2554(12) 0.9373(9) 0.101(9) Uani 1 1 d . . .
H62A H 0.3305 0.2902 0.9600 0.151 Uiso 1 1 calc R . .
H62B H 0.3160 0.2029 0.9484 0.151 Uiso 1 1 calc R . .
H62C H 0.2666 0.2669 0.9369 0.151 Uiso 1 1 calc R . .
C622 C 0.3007(7) 0.2054(9) 0.8511(9) 0.073(7) Uani 1 1 d . . .
H62D H 0.3160 0.2079 0.8172 0.109 Uiso 1 1 calc R . .
H62E H 0.2575 0.2176 0.8512 0.109 Uiso 1 1 calc R . .
H62F H 0.3067 0.1541 0.8642 0.109 Uiso 1 1 calc R . .
C623 C 0.4018(9) 0.2257(10) 0.8894(9) 0.086(7) Uani 1 1 d . . .
H62G H 0.4280 0.2577 0.9099 0.130 Uiso 1 1 calc R . .
H62H H 0.4197 0.2201 0.8565 0.130 Uiso 1 1 calc R . .
H62I H 0.3976 0.1756 0.9048 0.130 Uiso 1 1 calc R . .
C631 C 0.3175(12) 0.4515(14) 0.9501(10) 0.132(12) Uani 1 1 d . . .
H63A H 0.3047 0.4036 0.9653 0.198 Uiso 1 1 calc R . .
H63B H 0.2822 0.4780 0.9368 0.198 Uiso 1 1 calc R . .
H63C H 0.3372 0.4834 0.9750 0.198 Uiso 1 1 calc R . .
C632 C 0.4219(9) 0.4015(12) 0.9391(9) 0.096(8) Uani 1 1 d . . .
H63D H 0.4545 0.3874 0.9165 0.143 Uiso 1 1 calc R . .
H63E H 0.4094 0.3567 0.9581 0.143 Uiso 1 1 calc R . .
H63F H 0.4363 0.4409 0.9618 0.143 Uiso 1 1 calc R . .
C633 C 0.3844(11) 0.5120(10) 0.8817(7) 0.089(7) Uani 1 1 d . . .
H63G H 0.4132 0.5010 0.8552 0.134 Uiso 1 1 calc R . .
H63H H 0.4038 0.5445 0.9065 0.134 Uiso 1 1 calc R . .
H63I H 0.3491 0.5382 0.8680 0.134 Uiso 1 1 calc R . .
C1 C 0.5469(14) 0.7145(19) 0.9401(11) 0.119(11) Uani 1 1 d . . .
H1 H 0.5811 0.6869 0.9512 0.143 Uiso 1 1 calc R . .
C2 C 0.5549(10) 0.789(2) 0.9292(12) 0.135(13) Uani 1 1 d . . .
H2 H 0.5931 0.8133 0.9321 0.162 Uiso 1 1 calc R . .
C3 C 0.5004(17) 0.8307(17) 0.9124(13) 0.180(14) Uani 1 1 d . . .
H3 H 0.5025 0.8833 0.9048 0.216 Uiso 1 1 calc R . .
C4 C 0.4483(11) 0.7930(14) 0.9080(12) 0.118(11) Uani 1 1 d . . .
H4 H 0.4126 0.8173 0.8966 0.142 Uiso 1 1 calc R . .
C5 C 0.4488(9) 0.7202(14) 0.9204(9) 0.085(7) Uani 1 1 d . . .
H5 H 0.4116 0.6935 0.9179 0.102 Uiso 1 1 calc R . .
C6 C 0.4983(11) 0.6792(15) 0.9367(9) 0.116(9) Uani 1 1 d . . .
H6 H 0.4953 0.6268 0.9450 0.140 Uiso 1 1 calc R . .
C7 C 0.5523(15) 0.0284(16) 0.9831(12) 0.125(11) Uani 1 1 d . . .
H7 H 0.5896 0.0480 0.9713 0.150 Uiso 1 1 calc R . .
C8 C 0.5015(16) 0.0523(17) 0.9655(12) 0.176(16) Uani 1 1 d . . .
H8 H 0.5024 0.0904 0.9406 0.211 Uiso 1 1 calc R . .
C9 C 0.4493(14) 0.0274(16) 0.9799(11) 0.131(11) Uani 1 1 d . . .
H9 H 0.4131 0.0464 0.9658 0.158 Uiso 1 1 calc R . .

loop_
_atom_site_aniso_label
_atom_site_aniso_U_11
_atom_site_aniso_U_22
_atom_site_aniso_U_33
_atom_site_aniso_U_23
_atom_site_aniso_U_13
_atom_site_aniso_U_12
P1 0.042(2) 0.041(2) 0.032(2) -0.0041(18) 0.0049(19) 0.0099(18)
P2 0.039(2) 0.028(2) 0.055(2) 0.0032(18) 0.0036(19) 0.0022(15)
P3 0.040(2) 0.040(2) 0.054(3) 0.002(2) -0.016(2) 0.0035(19)
P11 0.040(2) 0.050(2) 0.039(2) 0.005(2) -0.001(2) 0.0047(18)
P4 0.034(2) 0.027(2) 0.056(3) 0.0014(18) -0.0193(19) 0.0010(15)
P5 0.033(2) 0.045(2) 0.044(3) 0.0071(19) -0.0067(18) -0.0011(17)
P6 0.032(2) 0.044(2) 0.049(3) 0.000(2) 0.0080(19) -0.0051(18)
P12 0.049(2) 0.045(3) 0.053(3) 0.000(2) 0.004(2) 0.0008(18)
Si1 0.031(2) 0.041(2) 0.035(2) 0.001(2) 0.0036(18) 0.0060(18)
Si2 0.047(2) 0.029(2) 0.051(3) -0.001(2) -0.002(2) 0.0002(17)
Si3 0.038(2) 0.046(3) 0.036(2) 0.006(2) -0.0071(19) -0.0014(19)
Si4 0.054(3) 0.021(2) 0.047(2) -0.0001(18) 0.000(2) -0.0001(17)
Si5 0.038(2) 0.044(2) 0.041(3) 0.010(2) -0.012(2) -0.0037(19)
Si6 0.043(2) 0.045(3) 0.047(3) -0.011(2) 0.012(2) -0.011(2)
C11 0.041(8) 0.046(9) 0.027(8) 0.003(7) 0.005(7) 0.004(7)
C12 0.049(9) 0.037(10) 0.088(15) -0.006(9) 0.012(9) -0.017(7)
C13 0.039(9) 0.082(13) 0.054(12) -0.040(10) 0.013(8) -0.002(8)
C21 0.062(10) 0.043(10) 0.092(14) -0.007(10) -0.049(11) 0.007(8)
C22 0.105(12) 0.018(8) 0.060(11) -0.002(8) -0.042(11) 0.003(8)
C23 0.068(11) 0.035(8) 0.050(9) -0.005(7) 0.002(9) 0.018(8)
C31 0.036(8) 0.118(17) 0.038(10) 0.026(10) -0.012(7) 0.003(9)
C32 0.063(10) 0.054(10) 0.029(8) 0.007(7) -0.033(7) 0.009(9)
C33 0.037(8) 0.064(12) 0.069(13) -0.021(10) -0.010(8) 0.002(8)
C41 0.053(9) 0.047(9) 0.053(11) -0.003(9) -0.004(9) 0.009(8)
C42 0.022(6) 0.037(8) 0.051(10) -0.011(7) 0.001(6) -0.002(6)
C43 0.069(12) 0.053(11) 0.049(9) 0.001(8) 0.000(9) 0.007(9)
C51 0.038(8) 0.049(10) 0.064(12) 0.016(9) -0.003(8) 0.004(7)
C52 0.038(8) 0.087(13) 0.022(8) 0.000(8) -0.007(7) -0.017(8)
C53 0.019(7) 0.060(12) 0.110(18) -0.003(11) -0.004(9) -0.016(7)
C61 0.037(9) 0.062(12) 0.069(13) -0.004(10) 0.022(9) 0.001(8)
C62 0.032(8) 0.149(19) 0.052(12) -0.026(12) 0.012(9) -0.020(11)
C63 0.105(15) 0.050(11) 0.055(12) 0.003(10) -0.003(11) -0.015(10)
C111 0.044(10) 0.090(15) 0.113(19) 0.033(14) -0.020(11) 0.023(10)
C112 0.107(15) 0.035(10) 0.073(14) 0.005(10) 0.033(13) 0.016(10)
C113 0.029(8) 0.060(12) 0.116(18) 0.014(11) 0.012(10) 0.015(8)
C121 0.038(9) 0.078(13) 0.072(13) -0.009(10) 0.022(9) -0.004(9)
C122 0.087(13) 0.079(13) 0.066(13) 0.022(11) 0.024(11) -0.026(11)
C123 0.045(10) 0.057(12) 0.097(16) -0.006(11) 0.018(10) 0.005(8)
C131 0.031(8) 0.118(16) 0.042(11) 0.017(11) 0.014(8) -0.017(9)
C132 0.054(10) 0.091(14) 0.049(11) 0.011(10) -0.002(9) -0.035(10)
C133 0.054(11) 0.043(11) 0.12(2) -0.010(12) 0.004(12) -0.005(8)
C211 0.055(10) 0.009(8) 0.22(3) -0.005(12) -0.006(14) 0.004(7)
C212 0.086(13) 0.029(9) 0.117(18) 0.004(10) -0.018(12) 0.000(9)
C213 0.021(7) 0.078(12) 0.119(18) 0.018(12) -0.012(9) 0.005(7)
C221 0.064(10) 0.048(10) 0.087(15) 0.007(10) -0.010(10) 0.012(8)
C222 0.125(18) 0.073(15) 0.055(13) -0.001(11) -0.006(12) 0.016(12)
C223 0.073(12) 0.067(12) 0.111(17) -0.001(13) 0.050(13) 0.022(10)
C231 0.069(12) 0.069(13) 0.070(14) -0.013(11) -0.013(10) -0.009(10)
C232 0.17(2) 0.050(11) 0.077(15) -0.032(11) 0.036(15) -0.012(13)
C233 0.072(12) 0.073(13) 0.065(13) -0.037(11) 0.031(10) -0.022(10)
C311 0.064(11) 0.070(12) 0.075(14) 0.020(10) -0.015(10) -0.030(9)
C312 0.084(14) 0.122(19) 0.082(17) 0.054(15) -0.007(13) 0.010(14)
C313 0.063(12) 0.13(2) 0.075(15) 0.028(14) 0.022(11) -0.013(12)
C321 0.20(3) 0.069(15) 0.046(13) -0.028(11) -0.053(15) -0.003(15)
C322 0.080(14) 0.053(12) 0.116(19) 0.016(12) 0.003(13) -0.027(10)
C323 0.098(14) 0.045(11) 0.109(18) -0.029(11) -0.039(13) 0.029(10)
C331 0.039(9) 0.111(15) 0.047(11) -0.009(11) 0.020(8) -0.001(9)
C332 0.042(9) 0.144(19) 0.042(11) 0.007(12) -0.029(8) 0.018(11)
C333 0.17(2) 0.067(15) 0.12(2) 0.044(15) 0.01(2) 0.059(16)
C411 0.033(8) 0.079(12) 0.070(12) -0.015(10) 0.031(8) 0.007(8)
C412 0.036(9) 0.083(14) 0.14(2) -0.015(14) -0.018(11) -0.015(9)
C413 0.068(11) 0.053(11) 0.088(15) -0.006(10) -0.013(10) 0.009(9)
C421 0.083(13) 0.058(12) 0.116(19) -0.009(14) 0.007(14) -0.028(10)
C422 0.081(12) 0.051(11) 0.076(14) -0.003(11) 0.000(10) 0.006(10)
C423 0.046(9) 0.070(12) 0.092(15) -0.023(11) -0.027(10) 0.001(8)
C431 0.081(13) 0.124(19) 0.055(13) -0.026(13) 0.004(11) -0.021(13)
C432 0.079(12) 0.042(10) 0.086(14) 0.037(9) -0.023(11) -0.020(8)
C433 0.113(15) 0.061(12) 0.040(11) 0.008(9) -0.002(11) 0.000(10)
C511 0.087(14) 0.098(16) 0.054(13) 0.022(11) -0.003(11) 0.041(12)
C512 0.046(10) 0.062(12) 0.108(18) -0.013(12) 0.008(11) 0.013(9)
C513 0.054(10) 0.088(14) 0.048(11) -0.005(10) -0.028(8) -0.002(9)
C521 0.086(13) 0.106(16) 0.031(10) 0.014(10) 0.006(10) -0.024(12)
C522 0.057(12) 0.116(18) 0.094(17) -0.045(14) 0.033(12) -0.007(11)
C523 0.058(10) 0.114(16) 0.064(13) -0.034(12) -0.040(10) 0.014(11)
C531 0.072(12) 0.056(11) 0.065(13) -0.013(10) -0.015(10) -0.020(10)
C532 0.047(10) 0.096(15) 0.062(13) 0.041(11) 0.006(9) -0.015(10)
C533 0.059(12) 0.053(12) 0.16(2) 0.019(13) 0.019(14) -0.016(9)
C611 0.067(13) 0.18(2) 0.095(18) 0.057(17) 0.066(14) 0.060(15)
C612 0.072(13) 0.097(17) 0.090(19) 0.011(14) 0.012(13) 0.011(12)
C613 0.084(13) 0.051(12) 0.102(18) -0.017(12) -0.028(12) 0.030(10)
C621 0.108(17) 0.064(14) 0.13(2) 0.056(15) 0.023(16) -0.014(13)
C622 0.047(10) 0.043(11) 0.13(2) 0.022(12) 0.011(12) 0.000(8)
C623 0.097(15) 0.067(14) 0.096(17) 0.003(12) -0.002(15) -0.012(11)
C631 0.17(2) 0.098(18) 0.13(2) -0.060(17) 0.09(2) -0.020(18)
C632 0.092(15) 0.074(15) 0.12(2) -0.010(14) -0.028(14) -0.031(12)
C633 0.149(19) 0.053(12) 0.067(14) -0.042(11) -0.023(14) -0.020(12)
C1 0.10(2) 0.13(2) 0.13(3) 0.03(2) 0.002(19) 0.054(19)
C2 0.032(11) 0.21(4) 0.17(3) -0.02(3) 0.017(15) -0.038(17)
C3 0.12(2) 0.10(2) 0.31(4) 0.07(3) -0.03(4) -0.04(2)
C4 0.086(17) 0.058(16) 0.21(4) 0.014(18) 0.019(19) -0.003(13)
C5 0.053(12) 0.100(19) 0.101(19) -0.035(15) 0.004(12) -0.014(11)
C6 0.042(10) 0.12(2) 0.18(3) 0.002(18) -0.035(17) -0.028(15)
C7 0.15(3) 0.12(2) 0.11(2) 0.051(19) -0.02(2) -0.031(19)
C8 0.16(2) 0.17(3) 0.20(3) 0.14(2) -0.11(3) -0.14(2)
C9 0.17(3) 0.10(2) 0.12(2) 0.030(19) -0.10(2) -0.031(19)

loop_
_geom_angle_atom_site_label_1
_geom_angle_atom_site_label_2
_geom_angle_atom_site_label_3
_geom_angle
_geom_angle_site_symmetry_1
_geom_angle_site_symmetry_3
_geom_angle_publ_flag
P5 Li1 P4 90.2(6) . . ?
P5 Li1 P1 107.6(7) . . ?
P4 Li1 P1 108.8(8) . . ?
P5 Li1 Li4 119.4(8) . . ?
P4 Li1 Li4 57.0(6) . . ?
P1 Li1 Li4 54.3(6) . . ?
P5 Li1 Li5 58.2(6) . . ?
P4 Li1 Li5 118.9(9) . . ?
P1 Li1 Li5 51.3(6) . . ?
Li4 Li1 Li5 92.5(9) . . ?
P5 Li2 P6 90.4(11) . . ?
P5 Li2 P2 109.3(11) . . ?
P6 Li2 P2 106.0(13) . . ?
P5 Li2 Li5 58.0(9) . . ?
P6 Li2 Li5 119.8(13) . . ?
P2 Li2 Li5 54.2(8) . . ?
P5 Li2 Li6 118.6(12) . . ?
P6 Li2 Li6 55.9(9) . . ?
P2 Li2 Li6 52.1(8) . . ?
Li5 Li2 Li6 93.5(11) . . ?
P4 Li3 P6 90.1(9) . . ?
P4 Li3 P3 109.0(8) . . ?
P6 Li3 P3 110.9(9) . . ?
P4 Li3 Li6 122.9(10) . . ?
P6 Li3 Li6 59.6(7) . . ?
P3 Li3 Li6 54.3(6) . . ?
P4 Li3 Li4 57.3(7) . . ?
P6 Li3 Li4 120.4(10) . . ?
P3 Li3 Li4 53.6(7) . . ?
Li6 Li3 Li4 95.6(9) . . ?
P3 Li4 P1 91.5(7) . . ?
P3 Li4 P4 109.2(8) . . ?
P1 Li4 P4 109.7(9) . . ?
P3 Li4 Li3 56.8(7) . . ?
P1 Li4 Li3 120.6(9) . . ?
P4 Li4 Li3 54.3(7) . . ?
P3 Li4 Li1 122.6(9) . . ?
P1 Li4 Li1 58.7(7) . . ?
P4 Li4 Li1 53.5(6) . . ?
Li3 Li4 Li1 95.2(9) . . ?
P1 Li5 P2 90.5(9) . . ?
P1 Li5 P5 108.9(9) . . ?
P2 Li5 P5 107.6(8) . . ?
P1 Li5 Li2 121.4(12) . . ?
P2 Li5 Li2 56.8(9) . . ?
P5 Li5 Li2 53.6(8) . . ?
P1 Li5 Li1 58.8(7) . . ?
P2 Li5 Li1 118.7(11) . . ?
P5 Li5 Li1 52.1(6) . . ?
Li2 Li5 Li1 93.4(10) . . ?
P3 Li6 P2 90.0(6) . . ?
P3 Li6 P6 108.1(7) . . ?
P2 Li6 P6 104.1(8) . . ?
P3 Li6 Li3 56.7(6) . . ?
P2 Li6 Li3 117.0(9) . . ?
P6 Li6 Li3 54.2(6) . . ?
P3 Li6 Li2 116.5(9) . . ?
P2 Li6 Li2 54.3(8) . . ?
P6 Li6 Li2 51.6(7) . . ?
Li3 Li6 Li2 91.8(10) . . ?
P11 P1 Si1 117.2(2) . . ?
P11 P1 Li5 85.2(6) . . ?
Si1 P1 Li5 127.8(6) . . ?
P11 P1 Li4 82.4(6) . . ?
Si1 P1 Li4 114.4(5) . . ?
Li5 P1 Li4 114.9(7) . . ?
P11 P1 Li1 125.3(4) . . ?
Si1 P1 Li1 116.5(4) . . ?
Li5 P1 Li1 69.8(7) . . ?
Li4 P1 Li1 67.0(7) . . ?
Si2 P2 P11 116.2(2) . . ?
Si2 P2 Li5 114.5(6) . . ?
P11 P2 Li5 83.1(6) . . ?
Si2 P2 Li6 124.6(5) . . ?
P11 P2 Li6 83.7(5) . . ?
Li5 P2 Li6 119.1(7) . . ?
Si2 P2 Li2 115.6(8) . . ?
P11 P2 Li2 127.5(7) . . ?
Li5 P2 Li2 69.0(10) . . ?
Li6 P2 Li2 73.6(10) . . ?
Si3 P3 P11 117.6(2) . . ?
Si3 P3 Li4 127.3(6) . . ?
P11 P3 Li4 84.2(6) . . ?
Si3 P3 Li6 111.8(6) . . ?
P11 P3 Li6 84.7(5) . . ?
Li4 P3 Li6 117.9(8) . . ?
Si3 P3 Li3 116.0(6) . . ?
P11 P3 Li3 125.8(6) . . ?
Li4 P3 Li3 69.6(7) . . ?
Li6 P3 Li3 68.9(7) . . ?
P1 P11 P2 100.3(2) . . ?
P1 P11 P3 101.3(2) . . ?
P2 P11 P3 100.1(2) . . ?
Si4 P4 P12 116.1(2) . . ?
Si4 P4 Li1 112.6(5) . . ?
P12 P4 Li1 85.0(5) . . ?
Si4 P4 Li3 127.3(6) . . ?
P12 P4 Li3 84.9(6) . . ?
Li1 P4 Li3 117.2(7) . . ?
Si4 P4 Li4 116.6(5) . . ?
P12 P4 Li4 126.8(5) . . ?
Li1 P4 Li4 69.5(8) . . ?
Li3 P4 Li4 68.4(8) . . ?
Si5 P5 P12 117.1(2) . . ?
Si5 P5 Li1 127.1(5) . . ?
P12 P5 Li1 85.6(5) . . ?
Si5 P5 Li2 112.8(8) . . ?
P12 P5 Li2 83.4(8) . . ?
Li1 P5 Li2 117.1(9) . . ?
Si5 P5 Li5 115.9(6) . . ?
P12 P5 Li5 126.2(6) . . ?
Li1 P5 Li5 69.7(7) . . ?
Li2 P5 Li5 68.4(9) . . ?
Si6 P6 P12 117.7(2) . . ?
Si6 P6 Li3 116.7(6) . . ?
P12 P6 Li3 84.4(6) . . ?
Si6 P6 Li2 125.5(7) . . ?
P12 P6 Li2 83.0(9) . . ?
Li3 P6 Li2 115.0(9) . . ?
Si6 P6 Li6 114.6(5) . . ?
P12 P6 Li6 127.3(5) . . ?
Li3 P6 Li6 66.2(7) . . ?
Li2 P6 Li6 72.5(9) . . ?
P5 P12 P6 102.0(2) . . ?
P5 P12 P4 98.3(2) . . ?
P6 P12 P4 99.8(2) . . ?
C11 Si1 C12 111.9(7) . . ?
C11 Si1 C13 109.6(7) . . ?
C12 Si1 C13 112.0(8) . . ?
C11 Si1 P1 112.2(5) . . ?
C12 Si1 P1 102.4(5) . . ?
C13 Si1 P1 108.5(5) . . ?
C23 Si2 C21 111.3(8) . . ?
C23 Si2 C22 109.5(7) . . ?
C21 Si2 C22 111.5(8) . . ?
C23 Si2 P2 110.0(5) . . ?
C21 Si2 P2 112.1(5) . . ?
C22 Si2 P2 102.2(5) . . ?
C32 Si3 C31 111.4(8) . . ?
C32 Si3 C33 110.4(7) . . ?
C31 Si3 C33 108.4(8) . . ?
C32 Si3 P3 102.5(5) . . ?
C31 Si3 P3 111.0(6) . . ?
C33 Si3 P3 113.1(6) . . ?
C41 Si4 C43 112.0(7) . . ?
C41 Si4 C42 111.8(7) . . ?
C43 Si4 C42 110.0(7) . . ?
C41 Si4 P4 110.4(5) . . ?
C43 Si4 P4 110.7(5) . . ?
C42 Si4 P4 101.7(5) . . ?
C51 Si5 C53 109.3(7) . . ?
C51 Si5 C52 108.7(8) . . ?
C53 Si5 C52 112.0(8) . . ?
C51 Si5 P5 114.9(6) . . ?
C53 Si5 P5 108.9(6) . . ?
C52 Si5 P5 103.0(5) . . ?
C62 Si6 C63 112.4(8) . . ?
C62 Si6 C61 111.5(8) . . ?
C63 Si6 C61 107.7(9) . . ?
C62 Si6 P6 103.4(5) . . ?
C63 Si6 P6 111.3(6) . . ?
C61 Si6 P6 110.5(6) . . ?
C113 C11 C111 104.5(13) . . ?
C113 C11 C112 107.8(14) . . ?
C111 C11 C112 108.4(15) . . ?
C113 C11 Si1 114.5(11) . . ?
C111 C11 Si1 111.5(12) . . ?
C112 C11 Si1 109.8(10) . . ?
C121 C12 C123 102.4(14) . . ?
C121 C12 C122 108.7(15) . . ?
C123 C12 C122 106.6(15) . . ?
C121 C12 Si1 110.8(13) . . ?
C123 C12 Si1 116.4(13) . . ?
C122 C12 Si1 111.5(12) . . ?
C131 C13 C132 111.2(14) . . ?
C131 C13 C133 110.3(15) . . ?
C132 C13 C133 106.2(16) . . ?
C131 C13 Si1 111.8(14) . . ?
C132 C13 Si1 111.1(11) . . ?
C133 C13 Si1 105.9(11) . . ?
C211 C21 C212 104.6(17) . . ?
C211 C21 C213 110.7(14) . . ?
C212 C21 C213 110.5(14) . . ?
C211 C21 Si2 113.3(12) . . ?
C212 C21 Si2 111.9(12) . . ?
C213 C21 Si2 105.9(12) . . ?
C223 C22 C221 106.9(14) . . ?
C223 C22 C222 103.2(16) . . ?
C221 C22 C222 106.7(14) . . ?
C223 C22 Si2 116.0(12) . . ?
C221 C22 Si2 112.8(12) . . ?
C222 C22 Si2 110.4(12) . . ?
C231 C23 C233 106.1(14) . . ?
C231 C23 C232 108.8(16) . . ?
C233 C23 C232 106.0(13) . . ?
C231 C23 Si2 111.3(11) . . ?
C233 C23 Si2 113.0(11) . . ?
C232 C23 Si2 111.4(12) . . ?
C312 C31 C313 106.4(15) . . ?
C312 C31 C311 112.7(16) . . ?
C313 C31 C311 102.7(14) . . ?
C312 C31 Si3 116.0(12) . . ?
C313 C31 Si3 110.0(12) . . ?
C311 C31 Si3 108.2(12) . . ?
C322 C32 C323 107.0(14) . . ?
C322 C32 C321 107.6(16) . . ?
C323 C32 C321 103.9(16) . . ?
C322 C32 Si3 113.2(12) . . ?
C323 C32 Si3 111.7(12) . . ?
C321 C32 Si3 112.7(12) . . ?
C332 C33 C333 109.6(18) . . ?
C332 C33 C331 107.1(14) . . ?
C333 C33 C331 110.7(16) . . ?
C332 C33 Si3 113.2(12) . . ?
C333 C33 Si3 109.5(13) . . ?
C331 C33 Si3 106.6(12) . . ?
C411 C41 C413 105.4(13) . . ?
C411 C41 C412 107.3(14) . . ?
C413 C41 C412 107.0(14) . . ?
C411 C41 Si4 113.1(11) . . ?
C413 C41 Si4 112.8(11) . . ?
C412 C41 Si4 110.8(11) . . ?
C423 C42 C422 108.0(14) . . ?
C423 C42 C421 106.6(12) . . ?
C422 C42 C421 107.1(14) . . ?
C423 C42 Si4 114.2(10) . . ?
C422 C42 Si4 110.0(10) . . ?
C421 C42 Si4 110.7(12) . . ?
C431 C43 C432 107.1(14) . . ?
C431 C43 C433 106.3(14) . . ?
C432 C43 C433 107.1(15) . . ?
C431 C43 Si4 110.8(13) . . ?
C432 C43 Si4 113.6(11) . . ?
C433 C43 Si4 111.6(11) . . ?
C513 C51 C512 109.1(15) . . ?
C513 C51 C511 108.0(13) . . ?
C512 C51 C511 100.0(15) . . ?
C513 C51 Si5 116.8(13) . . ?
C512 C51 Si5 108.4(11) . . ?
C511 C51 Si5 113.3(12) . . ?
C523 C52 C521 108.1(15) . . ?
C523 C52 C522 105.7(15) . . ?
C521 C52 C522 104.3(13) . . ?
C523 C52 Si5 115.1(11) . . ?
C521 C52 Si5 113.2(12) . . ?
C522 C52 Si5 109.6(12) . . ?
C531 C53 C533 107.3(16) . . ?
C531 C53 C532 108.6(17) . . ?
C533 C53 C532 108.0(14) . . ?
C531 C53 Si5 110.6(10) . . ?
C533 C53 Si5 112.1(14) . . ?
C532 C53 Si5 110.2(13) . . ?
C612 C61 C613 103.8(17) . . ?
C612 C61 C611 105.7(16) . . ?
C613 C61 C611 107.1(15) . . ?
C612 C61 Si6 114.0(12) . . ?
C613 C61 Si6 112.1(13) . . ?
C611 C61 Si6 113.5(13) . . ?
C621 C62 C622 105.6(15) . . ?
C621 C62 C623 102.4(18) . . ?
C622 C62 C623 101.9(15) . . ?
C621 C62 Si6 116.9(14) . . ?
C622 C62 Si6 114.6(14) . . ?
C623 C62 Si6 113.7(11) . . ?
C631 C63 C633 110.0(16) . . ?
C631 C63 C632 100.4(18) . . ?
C633 C63 C632 107.2(16) . . ?
C631 C63 Si6 116.3(14) . . ?
C633 C63 Si6 111.6(12) . . ?
C632 C63 Si6 110.5(13) . . ?
C11 C111 H11A 109.5 . . ?
C11 C111 H11B 109.5 . . ?
H11A C111 H11B 109.5 . . ?
C11 C111 H11C 109.5 . . ?
H11A C111 H11C 109.5 . . ?
H11B C111 H11C 109.5 . . ?
C11 C112 H11D 109.5 . . ?
C11 C112 H11E 109.5 . . ?
H11D C112 H11E 109.5 . . ?
C11 C112 H11F 109.5 . . ?
H11D C112 H11F 109.5 . . ?
H11E C112 H11F 109.5 . . ?
C11 C113 H11G 109.5 . . ?
C11 C113 H11H 109.5 . . ?
H11G C113 H11H 109.5 . . ?
C11 C113 H11I 109.5 . . ?
H11G C113 H11I 109.5 . . ?
H11H C113 H11I 109.5 . . ?
C12 C121 H12A 109.5 . . ?
C12 C121 H12B 109.5 . . ?
H12A C121 H12B 109.5 . . ?
C12 C121 H12C 109.5 . . ?
H12A C121 H12C 109.5 . . ?
H12B C121 H12C 109.5 . . ?
C12 C122 H12D 109.5 . . ?
C12 C122 H12E 109.5 . . ?
H12D C122 H12E 109.5 . . ?
C12 C122 H12F 109.5 . . ?
H12D C122 H12F 109.5 . . ?
H12E C122 H12F 109.5 . . ?
C12 C123 H12G 109.5 . . ?
C12 C123 H12H 109.5 . . ?
H12G C123 H12H 109.5 . . ?
C12 C123 H12I 109.5 . . ?
H12G C123 H12I 109.5 . . ?
H12H C123 H12I 109.5 . . ?
C13 C131 H13A 109.5 . . ?
C13 C131 H13B 109.5 . . ?
H13A C131 H13B 109.5 . . ?
C13 C131 H13C 109.5 . . ?
H13A C131 H13C 109.5 . . ?
H13B C131 H13C 109.5 . . ?
C13 C132 H13D 109.5 . . ?
C13 C132 H13E 109.5 . . ?
H13D C132 H13E 109.5 . . ?
C13 C132 H13F 109.5 . . ?
H13D C132 H13F 109.5 . . ?
H13E C132 H13F 109.5 . . ?
C13 C133 H13G 109.5 . . ?
C13 C133 H13H 109.5 . . ?
H13G C133 H13H 109.5 . . ?
C13 C133 H13I 109.5 . . ?
H13G C133 H13I 109.5 . . ?
H13H C133 H13I 109.5 . . ?
C21 C211 H21A 109.5 . . ?
C21 C211 H21B 109.5 . . ?
H21A C211 H21B 109.5 . . ?
C21 C211 H21C 109.5 . . ?
H21A C211 H21C 109.5 . . ?
H21B C211 H21C 109.5 . . ?
C21 C212 H21D 109.5 . . ?
C21 C212 H21E 109.5 . . ?
H21D C212 H21E 109.5 . . ?
C21 C212 H21F 109.5 . . ?
H21D C212 H21F 109.5 . . ?
H21E C212 H21F 109.5 . . ?
C21 C213 H21G 109.5 . . ?
C21 C213 H21H 109.5 . . ?
H21G C213 H21H 109.5 . . ?
C21 C213 H21I 109.5 . . ?
H21G C213 H21I 109.5 . . ?
H21H C213 H21I 109.5 . . ?
C22 C221 H22A 109.5 . . ?
C22 C221 H22B 109.5 . . ?
H22A C221 H22B 109.5 . . ?
C22 C221 H22C 109.5 . . ?
H22A C221 H22C 109.5 . . ?
H22B C221 H22C 109.5 . . ?
C22 C222 H22D 109.5 . . ?
C22 C222 H22E 109.5 . . ?
H22D C222 H22E 109.5 . . ?
C22 C222 H22F 109.5 . . ?
H22D C222 H22F 109.5 . . ?
H22E C222 H22F 109.5 . . ?
C22 C223 H22G 109.5 . . ?
C22 C223 H22H 109.5 . . ?
H22G C223 H22H 109.5 . . ?
C22 C223 H22I 109.5 . . ?
H22G C223 H22I 109.5 . . ?
H22H C223 H22I 109.5 . . ?
C23 C231 H23A 109.5 . . ?
C23 C231 H23B 109.5 . . ?
H23A C231 H23B 109.5 . . ?
C23 C231 H23C 109.5 . . ?
H23A C231 H23C 109.5 . . ?
H23B C231 H23C 109.5 . . ?
C23 C232 H23D 109.5 . . ?
C23 C232 H23E 109.5 . . ?
H23D C232 H23E 109.5 . . ?
C23 C232 H23F 109.5 . . ?
H23D C232 H23F 109.5 . . ?
H23E C232 H23F 109.5 . . ?
C23 C233 H23G 109.5 . . ?
C23 C233 H23H 109.5 . . ?
H23G C233 H23H 109.5 . . ?
C23 C233 H23I 109.5 . . ?
H23G C233 H23I 109.5 . . ?
H23H C233 H23I 109.5 . . ?
C31 C311 H31A 109.5 . . ?
C31 C311 H31B 109.5 . . ?
H31A C311 H31B 109.5 . . ?
C31 C311 H31C 109.5 . . ?
H31A C311 H31C 109.5 . . ?
H31B C311 H31C 109.5 . . ?
C31 C312 H31D 109.5 . . ?
C31 C312 H31E 109.5 . . ?
H31D C312 H31E 109.5 . . ?
C31 C312 H31F 109.5 . . ?
H31D C312 H31F 109.5 . . ?
H31E C312 H31F 109.5 . . ?
C31 C313 H31G 109.5 . . ?
C31 C313 H31H 109.5 . . ?
H31G C313 H31H 109.5 . . ?
C31 C313 H31I 109.5 . . ?
H31G C313 H31I 109.5 . . ?
H31H C313 H31I 109.5 . . ?
C32 C321 H32A 109.5 . . ?
C32 C321 H32B 109.5 . . ?
H32A C321 H32B 109.5 . . ?
C32 C321 H32C 109.5 . . ?
H32A C321 H32C 109.5 . . ?
H32B C321 H32C 109.5 . . ?
C32 C322 H32D 109.5 . . ?
C32 C322 H32E 109.5 . . ?
H32D C322 H32E 109.5 . . ?
C32 C322 H32F 109.5 . . ?
H32D C322 H32F 109.5 . . ?
H32E C322 H32F 109.5 . . ?
C32 C323 H32G 109.5 . . ?
C32 C323 H32H 109.5 . . ?
H32G C323 H32H 109.5 . . ?
C32 C323 H32I 109.5 . . ?
H32G C323 H32I 109.5 . . ?
H32H C323 H32I 109.5 . . ?
C33 C331 H33A 109.5 . . ?
C33 C331 H33B 109.5 . . ?
H33A C331 H33B 109.5 . . ?
C33 C331 H33C 109.5 . . ?
H33A C331 H33C 109.5 . . ?
H33B C331 H33C 109.5 . . ?
C33 C332 H33D 109.5 . . ?
C33 C332 H33E 109.5 . . ?
H33D C332 H33E 109.5 . . ?
C33 C332 H33F 109.5 . . ?
H33D C332 H33F 109.5 . . ?
H33E C332 H33F 109.5 . . ?
C33 C333 H33G 109.5 . . ?
C33 C333 H33H 109.5 . . ?
H33G C333 H33H 109.5 . . ?
C33 C333 H33I 109.5 . . ?
H33G C333 H33I 109.5 . . ?
H33H C333 H33I 109.5 . . ?
C41 C411 H41A 109.5 . . ?
C41 C411 H41B 109.5 . . ?
H41A C411 H41B 109.5 . . ?
C41 C411 H41C 109.5 . . ?
H41A C411 H41C 109.5 . . ?
H41B C411 H41C 109.5 . . ?
C41 C412 H41D 109.5 . . ?
C41 C412 H41E 109.5 . . ?
H41D C412 H41E 109.5 . . ?
C41 C412 H41F 109.5 . . ?
H41D C412 H41F 109.5 . . ?
H41E C412 H41F 109.5 . . ?
C41 C413 H41G 109.5 . . ?
C41 C413 H41H 109.5 . . ?
H41G C413 H41H 109.5 . . ?
C41 C413 H41I 109.5 . . ?
H41G C413 H41I 109.5 . . ?
H41H C413 H41I 109.5 . . ?
C42 C421 H42A 109.5 . . ?
C42 C421 H42B 109.5 . . ?
H42A C421 H42B 109.5 . . ?
C42 C421 H42C 109.5 . . ?
H42A C421 H42C 109.5 . . ?
H42B C421 H42C 109.5 . . ?
C42 C422 H42D 109.5 . . ?
C42 C422 H42E 109.5 . . ?
H42D C422 H42E 109.5 . . ?
C42 C422 H42F 109.5 . . ?
H42D C422 H42F 109.5 . . ?
H42E C422 H42F 109.5 . . ?
C42 C423 H42G 109.5 . . ?
C42 C423 H42H 109.5 . . ?
H42G C423 H42H 109.5 . . ?
C42 C423 H42I 109.5 . . ?
H42G C423 H42I 109.5 . . ?
H42H C423 H42I 109.5 . . ?
C43 C431 H43A 109.5 . . ?
C43 C431 H43B 109.5 . . ?
H43A C431 H43B 109.5 . . ?
C43 C431 H43C 109.5 . . ?
H43A C431 H43C 109.5 . . ?
H43B C431 H43C 109.5 . . ?
C43 C432 H43D 109.5 . . ?
C43 C432 H43E 109.5 . . ?
H43D C432 H43E 109.5 . . ?
C43 C432 H43F 109.5 . . ?
H43D C432 H43F 109.5 . . ?
H43E C432 H43F 109.5 . . ?
C43 C433 H43G 109.5 . . ?
C43 C433 H43H 109.5 . . ?
H43G C433 H43H 109.5 . . ?
C43 C433 H43I 109.5 . . ?
H43G C433 H43I 109.5 . . ?
H43H C433 H43I 109.5 . . ?
C51 C511 H51A 109.5 . . ?
C51 C511 H51B 109.5 . . ?
H51A C511 H51B 109.5 . . ?
C51 C511 H51C 109.5 . . ?
H51A C511 H51C 109.5 . . ?
H51B C511 H51C 109.5 . . ?
C51 C512 H51D 109.5 . . ?
C51 C512 H51E 109.5 . . ?
H51D C512 H51E 109.5 . . ?
C51 C512 H51F 109.5 . . ?
H51D C512 H51F 109.5 . . ?
H51E C512 H51F 109.5 . . ?
C51 C513 H51G 109.5 . . ?
C51 C513 H51H 109.5 . . ?
H51G C513 H51H 109.5 . . ?
C51 C513 H51I 109.5 . . ?
H51G C513 H51I 109.5 . . ?
H51H C513 H51I 109.5 . . ?
C52 C521 H52A 109.5 . . ?
C52 C521 H52B 109.5 . . ?
H52A C521 H52B 109.5 . . ?
C52 C521 H52C 109.5 . . ?
H52A C521 H52C 109.5 . . ?
H52B C521 H52C 109.5 . . ?
C52 C522 H52D 109.5 . . ?
C52 C522 H52E 109.5 . . ?
H52D C522 H52E 109.5 . . ?
C52 C522 H52F 109.5 . . ?
H52D C522 H52F 109.5 . . ?
H52E C522 H52F 109.5 . . ?
C52 C523 H52G 109.5 . . ?
C52 C523 H52H 109.5 . . ?
H52G C523 H52H 109.5 . . ?
C52 C523 H52I 109.5 . . ?
H52G C523 H52I 109.5 . . ?
H52H C523 H52I 109.5 . . ?
C53 C531 H53A 109.5 . . ?
C53 C531 H53B 109.5 . . ?
H53A C531 H53B 109.5 . . ?
C53 C531 H53C 109.5 . . ?
H53A C531 H53C 109.5 . . ?
H53B C531 H53C 109.5 . . ?
C53 C532 H53D 109.5 . . ?
C53 C532 H53E 109.5 . . ?
H53D C532 H53E 109.5 . . ?
C53 C532 H53F 109.5 . . ?
H53D C532 H53F 109.5 . . ?
H53E C532 H53F 109.5 . . ?
C53 C533 H53G 109.5 . . ?
C53 C533 H53H 109.5 . . ?
H53G C533 H53H 109.5 . . ?
C53 C533 H53I 109.5 . . ?
H53G C533 H53I 109.5 . . ?
H53H C533 H53I 109.5 . . ?
C61 C611 H61A 109.5 . . ?
C61 C611 H61B 109.5 . . ?
H61A C611 H61B 109.5 . . ?
C61 C611 H61C 109.5 . . ?
H61A C611 H61C 109.5 . . ?
H61B C611 H61C 109.5 . . ?
C61 C612 H61D 109.5 . . ?
C61 C612 H61E 109.5 . . ?
H61D C612 H61E 109.5 . . ?
C61 C612 H61F 109.5 . . ?
H61D C612 H61F 109.5 . . ?
H61E C612 H61F 109.5 . . ?
C61 C613 H61G 109.5 . . ?
C61 C613 H61H 109.5 . . ?
H61G C613 H61H 109.5 . . ?
C61 C613 H61I 109.5 . . ?
H61G C613 H61I 109.5 . . ?
H61H C613 H61I 109.5 . . ?
C62 C621 H62A 109.5 . . ?
C62 C621 H62B 109.5 . . ?
H62A C621 H62B 109.5 . . ?
C62 C621 H62C 109.5 . . ?
H62A C621 H62C 109.5 . . ?
H62B C621 H62C 109.5 . . ?
C62 C622 H62D 109.5 . . ?
C62 C622 H62E 109.5 . . ?
H62D C622 H62E 109.5 . . ?
C62 C622 H62F 109.5 . . ?
H62D C622 H62F 109.5 . . ?
H62E C622 H62F 109.5 . . ?
C62 C623 H62G 109.5 . . ?
C62 C623 H62H 109.5 . . ?
H62G C623 H62H 109.5 . . ?
C62 C623 H62I 109.5 . . ?
H62G C623 H62I 109.5 . . ?
H62H C623 H62I 109.5 . . ?
C63 C631 H63A 109.5 . . ?
C63 C631 H63B 109.5 . . ?
H63A C631 H63B 109.5 . . ?
C63 C631 H63C 109.5 . . ?
H63A C631 H63C 109.5 . . ?
H63B C631 H63C 109.5 . . ?
C63 C632 H63D 109.5 . . ?
C63 C632 H63E 109.5 . . ?
H63D C632 H63E 109.5 . . ?
C63 C632 H63F 109.5 . . ?
H63D C632 H63F 109.5 . . ?
H63E C632 H63F 109.5 . . ?
C63 C633 H63G 109.5 . . ?
C63 C633 H63H 109.5 . . ?
H63G C633 H63H 109.5 . . ?
C63 C633 H63I 109.5 . . ?
H63G C633 H63I 109.5 . . ?
H63H C633 H63I 109.5 . . ?
C6 C1 C2 125(3) . . ?
C6 C1 H1 117.3 . . ?
C2 C1 H1 117.3 . . ?
C1 C2 C3 116(2) . . ?
C1 C2 H2 122.1 . . ?
C3 C2 H2 122.0 . . ?
C4 C3 C2 119(3) . . ?
C4 C3 H3 120.5 . . ?
C2 C3 H3 120.5 . . ?
C5 C4 C3 117(3) . . ?
C5 C4 H4 121.7 . . ?
C3 C4 H4 121.7 . . ?
C4 C5 C6 126(2) . . ?
C4 C5 H5 116.8 . . ?
C6 C5 H5 116.8 . . ?
C1 C6 C5 117(3) . . ?
C1 C6 H6 121.7 . . ?
C5 C6 H6 121.7 . . ?
C8 C7 C9 118(3) . 3_657 ?
C8 C7 H7 121.0 . . ?
C9 C7 H7 121.0 3_657 . ?
C7 C8 C9 124(2) . . ?
C7 C8 H8 118.1 . . ?
C9 C8 H8 118.1 . . ?
C8 C9 C7 118(3) . 3_657 ?
C8 C9 H9 120.8 . . ?
C7 C9 H9 120.8 3_657 . ?

loop_
_geom_bond_atom_site_label_1
_geom_bond_atom_site_label_2
_geom_bond_distance
_geom_bond_site_symmetry_2
_geom_bond_publ_flag
Li1 P5 2.46(2) . ?
Li1 P4 2.46(2) . ?
Li1 P1 2.66(2) . ?
Li1 Li4 2.87(3) . ?
Li1 Li5 2.92(3) . ?
Li2 P5 2.51(4) . ?
Li2 P6 2.52(4) . ?
Li2 P2 2.60(3) . ?
Li2 Li5 2.90(4) . ?
Li2 Li6 3.07(4) . ?
Li3 P4 2.48(2) . ?
Li3 P6 2.51(2) . ?
Li3 P3 2.54(2) . ?
Li3 Li6 2.83(3) . ?
Li3 Li4 2.84(3) . ?
Li4 P3 2.44(2) . ?
Li4 P1 2.53(2) . ?
Li4 P4 2.57(2) . ?
Li5 P1 2.43(3) . ?
Li5 P2 2.52(3) . ?
Li5 P5 2.65(3) . ?
Li6 P3 2.46(2) . ?
Li6 P2 2.53(2) . ?
Li6 P6 2.67(2) . ?
P1 P11 2.291(6) . ?
P1 Si1 2.305(5) . ?
P2 Si2 2.274(5) . ?
P2 P11 2.292(5) . ?
P3 Si3 2.281(7) . ?
P3 P11 2.310(6) . ?
P4 Si4 2.278(5) . ?
P4 P12 2.312(5) . ?
P5 Si5 2.272(6) . ?
P5 P12 2.295(6) . ?
P6 Si6 2.298(5) . ?
P6 P12 2.301(7) . ?
Si1 C11 1.910(15) . ?
Si1 C12 2.00(2) . ?
Si1 C13 2.008(18) . ?
Si2 C23 1.900(16) . ?
Si2 C21 1.940(17) . ?
Si2 C22 1.94(2) . ?
Si3 C32 1.911(17) . ?
Si3 C31 1.931(17) . ?
Si3 C33 1.963(16) . ?
Si4 C41 1.922(15) . ?
Si4 C43 1.945(16) . ?
Si4 C42 1.968(14) . ?
Si5 C51 1.924(16) . ?
Si5 C53 1.950(17) . ?
Si5 C52 1.983(15) . ?
Si6 C62 1.84(2) . ?
Si6 C63 1.89(2) . ?
Si6 C61 1.915(19) . ?
C11 C113 1.50(2) . ?
C11 C111 1.54(3) . ?
C11 C112 1.57(2) . ?
C12 C121 1.52(2) . ?
C12 C123 1.54(2) . ?
C12 C122 1.56(2) . ?
C13 C131 1.43(2) . ?
C13 C132 1.552(19) . ?
C13 C133 1.62(3) . ?
C21 C211 1.55(2) . ?
C21 C212 1.55(3) . ?
C21 C213 1.64(2) . ?
C22 C223 1.50(2) . ?
C22 C221 1.60(2) . ?
C22 C222 1.63(3) . ?
C23 C231 1.53(2) . ?
C23 C233 1.54(2) . ?
C23 C232 1.55(2) . ?
C31 C312 1.57(3) . ?
C31 C313 1.58(2) . ?
C31 C311 1.64(2) . ?
C32 C322 1.53(2) . ?
C32 C323 1.57(2) . ?
C32 C321 1.58(2) . ?
C33 C332 1.56(2) . ?
C33 C333 1.59(2) . ?
C33 C331 1.61(3) . ?
C41 C411 1.53(2) . ?
C41 C413 1.60(2) . ?
C41 C412 1.63(2) . ?
C42 C423 1.512(19) . ?
C42 C422 1.54(2) . ?
C42 C421 1.58(2) . ?
C43 C431 1.52(2) . ?
C43 C432 1.54(2) . ?
C43 C433 1.54(2) . ?
C51 C513 1.53(2) . ?
C51 C512 1.56(2) . ?
C51 C511 1.56(2) . ?
C52 C523 1.48(2) . ?
C52 C521 1.49(2) . ?
C52 C522 1.56(2) . ?
C53 C531 1.47(2) . ?
C53 C533 1.53(3) . ?
C53 C532 1.54(3) . ?
C61 C612 1.51(3) . ?
C61 C613 1.52(2) . ?
C61 C611 1.591(19) . ?
C62 C621 1.55(3) . ?
C62 C622 1.59(3) . ?
C62 C623 1.62(3) . ?
C63 C631 1.58(2) . ?
C63 C633 1.60(2) . ?
C63 C632 1.66(3) . ?
C111 H11A 0.9800 . ?
C111 H11B 0.9800 . ?
C111 H11C 0.9800 . ?
C112 H11D 0.9800 . ?
C112 H11E 0.9800 . ?
C112 H11F 0.9800 . ?
C113 H11G 0.9800 . ?
C113 H11H 0.9800 . ?
C113 H11I 0.9800 . ?
C121 H12A 0.9800 . ?
C121 H12B 0.9800 . ?
C121 H12C 0.9800 . ?
C122 H12D 0.9800 . ?
C122 H12E 0.9800 . ?
C122 H12F 0.9800 . ?
C123 H12G 0.9800 . ?
C123 H12H 0.9800 . ?
C123 H12I 0.9800 . ?
C131 H13A 0.9800 . ?
C131 H13B 0.9800 . ?
C131 H13C 0.9800 . ?
C132 H13D 0.9800 . ?
C132 H13E 0.9800 . ?
C132 H13F 0.9800 . ?
C133 H13G 0.9800 . ?
C133 H13H 0.9800 . ?
C133 H13I 0.9800 . ?
C211 H21A 0.9800 . ?
C211 H21B 0.9800 . ?
C211 H21C 0.9800 . ?
C212 H21D 0.9800 . ?
C212 H21E 0.9800 . ?
C212 H21F 0.9800 . ?
C213 H21G 0.9800 . ?
C213 H21H 0.9800 . ?
C213 H21I 0.9800 . ?
C221 H22A 0.9800 . ?
C221 H22B 0.9800 . ?
C221 H22C 0.9800 . ?
C222 H22D 0.9800 . ?
C222 H22E 0.9800 . ?
C222 H22F 0.9800 . ?
C223 H22G 0.9800 . ?
C223 H22H 0.9800 . ?
C223 H22I 0.9800 . ?
C231 H23A 0.9800 . ?
C231 H23B 0.9800 . ?
C231 H23C 0.9800 . ?
C232 H23D 0.9800 . ?
C232 H23E 0.9800 . ?
C232 H23F 0.9800 . ?
C233 H23G 0.9800 . ?
C233 H23H 0.9800 . ?
C233 H23I 0.9800 . ?
C311 H31A 0.9800 . ?
C311 H31B 0.9800 . ?
C311 H31C 0.9800 . ?
C312 H31D 0.9800 . ?
C312 H31E 0.9800 . ?
C312 H31F 0.9800 . ?
C313 H31G 0.9800 . ?
C313 H31H 0.9800 . ?
C313 H31I 0.9800 . ?
C321 H32A 0.9800 . ?
C321 H32B 0.9800 . ?
C321 H32C 0.9800 . ?
C322 H32D 0.9800 . ?
C322 H32E 0.9800 . ?
C322 H32F 0.9800 . ?
C323 H32G 0.9800 . ?
C323 H32H 0.9800 . ?
C323 H32I 0.9800 . ?
C331 H33A 0.9800 . ?
C331 H33B 0.9800 . ?
C331 H33C 0.9800 . ?
C332 H33D 0.9800 . ?
C332 H33E 0.9800 . ?
C332 H33F 0.9800 . ?
C333 H33G 0.9800 . ?
C333 H33H 0.9800 . ?
C333 H33I 0.9800 . ?
C411 H41A 0.9800 . ?
C411 H41B 0.9800 . ?
C411 H41C 0.9800 . ?
C412 H41D 0.9800 . ?
C412 H41E 0.9800 . ?
C412 H41F 0.9800 . ?
C413 H41G 0.9800 . ?
C413 H41H 0.9800 . ?
C413 H41I 0.9800 . ?
C421 H42A 0.9800 . ?
C421 H42B 0.9800 . ?
C421 H42C 0.9800 . ?
C422 H42D 0.9800 . ?
C422 H42E 0.9800 . ?
C422 H42F 0.9800 . ?
C423 H42G 0.9800 . ?
C423 H42H 0.9800 . ?
C423 H42I 0.9800 . ?
C431 H43A 0.9800 . ?
C431 H43B 0.9800 . ?
C431 H43C 0.9800 . ?
C432 H43D 0.9800 . ?
C432 H43E 0.9800 . ?
C432 H43F 0.9800 . ?
C433 H43G 0.9800 . ?
C433 H43H 0.9800 . ?
C433 H43I 0.9800 . ?
C511 H51A 0.9800 . ?
C511 H51B 0.9800 . ?
C511 H51C 0.9800 . ?
C512 H51D 0.9800 . ?
C512 H51E 0.9800 . ?
C512 H51F 0.9800 . ?
C513 H51G 0.9800 . ?
C513 H51H 0.9800 . ?
C513 H51I 0.9800 . ?
C521 H52A 0.9800 . ?
C521 H52B 0.9800 . ?
C521 H52C 0.9800 . ?
C522 H52D 0.9800 . ?
C522 H52E 0.9800 . ?
C522 H52F 0.9800 . ?
C523 H52G 0.9800 . ?
C523 H52H 0.9800 . ?
C523 H52I 0.9800 . ?
C531 H53A 0.9800 . ?
C531 H53B 0.9800 . ?
C531 H53C 0.9800 . ?
C532 H53D 0.9800 . ?
C532 H53E 0.9800 . ?
C532 H53F 0.9800 . ?
C533 H53G 0.9800 . ?
C533 H53H 0.9800 . ?
C533 H53I 0.9800 . ?
C611 H61A 0.9800 . ?
C611 H61B 0.9800 . ?
C611 H61C 0.9800 . ?
C612 H61D 0.9800 . ?
C612 H61E 0.9800 . ?
C612 H61F 0.9800 . ?
C613 H61G 0.9800 . ?
C613 H61H 0.9800 . ?
C613 H61I 0.9800 . ?
C621 H62A 0.9800 . ?
C621 H62B 0.9800 . ?
C621 H62C 0.9800 . ?
C622 H62D 0.9800 . ?
C622 H62E 0.9800 . ?
C622 H62F 0.9800 . ?
C623 H62G 0.9800 . ?
C623 H62H 0.9800 . ?
C623 H62I 0.9800 . ?
C631 H63A 0.9800 . ?
C631 H63B 0.9800 . ?
C631 H63C 0.9800 . ?
C632 H63D 0.9800 . ?
C632 H63E 0.9800 . ?
C632 H63F 0.9800 . ?
C633 H63G 0.9800 . ?
C633 H63H 0.9800 . ?
C633 H63I 0.9800 . ?
C1 C6 1.25(4) . ?
C1 C2 1.36(3) . ?
C1 H1 0.9500 . ?
C2 C3 1.48(4) . ?
C2 H2 0.9500 . ?
C3 C4 1.34(4) . ?
C3 H3 0.9500 . ?
C4 C5 1.33(3) . ?
C4 H4 0.9500 . ?
C5 C6 1.38(3) . ?
C5 H5 0.9500 . ?
C6 H6 0.9500 . ?
C7 C8 1.29(4) . ?
C7 C9 1.40(3) 3_657 ?
C7 H7 0.9500 . ?
C8 C9 1.30(4) . ?
C8 H8 0.9500 . ?
C9 C7 1.40(3) 3_657 ?
C9 H9 0.9500 . ?

loop_
_geom_torsion_atom_site_label_1
_geom_torsion_atom_site_label_2
_geom_torsion_atom_site_label_3
_geom_torsion_atom_site_label_4
_geom_torsion
_geom_torsion_site_symmetry_1
_geom_torsion_site_symmetry_2
_geom_torsion_site_symmetry_3
_geom_torsion_site_symmetry_4
_geom_torsion_publ_flag
P4 Li3 Li4 P3 -162.7(9) . . . . ?
P6 Li3 Li4 P3 -94.7(11) . . . . ?
Li6 Li3 Li4 P3 -36.9(7) . . . . ?
P4 Li3 Li4 P1 -93.2(11) . . . . ?
P6 Li3 Li4 P1 -25.2(17) . . . . ?
P3 Li3 Li4 P1 69.5(10) . . . . ?
Li6 Li3 Li4 P1 32.6(14) . . . . ?
P6 Li3 Li4 P4 68.1(10) . . . . ?
P3 Li3 Li4 P4 162.7(9) . . . . ?
Li6 Li3 Li4 P4 125.9(10) . . . . ?
P4 Li3 Li4 Li1 -36.7(6) . . . . ?
P6 Li3 Li4 Li1 31.3(13) . . . . ?
P3 Li3 Li4 Li1 126.0(9) . . . . ?
Li6 Li3 Li4 Li1 89.1(10) . . . . ?
P5 Li1 Li4 P3 21.9(15) . . . . ?
P4 Li1 Li4 P3 90.7(10) . . . . ?
P1 Li1 Li4 P3 -69.3(9) . . . . ?
Li5 Li1 Li4 P3 -32.6(12) . . . . ?
P5 Li1 Li4 P1 91.2(9) . . . . ?
P4 Li1 Li4 P1 160.0(8) . . . . ?
Li5 Li1 Li4 P1 36.7(6) . . . . ?
P5 Li1 Li4 P4 -68.8(8) . . . . ?
P1 Li1 Li4 P4 -160.0(8) . . . . ?
Li5 Li1 Li4 P4 -123.3(8) . . . . ?
P5 Li1 Li4 Li3 -31.7(11) . . . . ?
P4 Li1 Li4 Li3 37.1(6) . . . . ?
P1 Li1 Li4 Li3 -122.9(9) . . . . ?
Li5 Li1 Li4 Li3 -86.2(9) . . . . ?
P5 Li2 Li5 P1 91.2(13) . . . . ?
P6 Li2 Li5 P1 22(2) . . . . ?
P2 Li2 Li5 P1 -67.3(12) . . . . ?
Li6 Li2 Li5 P1 -30.7(16) . . . . ?
P5 Li2 Li5 P2 158.4(12) . . . . ?
P6 Li2 Li5 P2 88.8(16) . . . . ?
Li6 Li2 Li5 P2 36.6(7) . . . . ?
P6 Li2 Li5 P5 -69.6(14) . . . . ?
P2 Li2 Li5 P5 -158.4(12) . . . . ?
Li6 Li2 Li5 P5 -121.8(11) . . . . ?
P5 Li2 Li5 Li1 36.0(8) . . . . ?
P6 Li2 Li5 Li1 -33.6(17) . . . . ?
P2 Li2 Li5 Li1 -122.4(10) . . . . ?
Li6 Li2 Li5 Li1 -85.8(10) . . . . ?
P5 Li1 Li5 P1 -161.9(8) . . . . ?
P4 Li1 Li5 P1 -91.6(9) . . . . ?
Li4 Li1 Li5 P1 -38.5(7) . . . . ?
P5 Li1 Li5 P2 -90.5(10) . . . . ?
P4 Li1 Li5 P2 -20.2(15) . . . . ?
P1 Li1 Li5 P2 71.4(10) . . . . ?
Li4 Li1 Li5 P2 32.9(12) . . . . ?
P4 Li1 Li5 P5 70.3(8) . . . . ?
P1 Li1 Li5 P5 161.9(8) . . . . ?
Li4 Li1 Li5 P5 123.5(7) . . . . ?
P5 Li1 Li5 Li2 -36.9(9) . . . . ?
P4 Li1 Li5 Li2 33.4(14) . . . . ?
P1 Li1 Li5 Li2 125.1(12) . . . . ?
Li4 Li1 Li5 Li2 86.6(10) . . . . ?
P4 Li3 Li6 P3 90.8(10) . . . . ?
P6 Li3 Li6 P3 158.7(8) . . . . ?
Li4 Li3 Li6 P3 36.5(7) . . . . ?
P4 Li3 Li6 P2 20.3(15) . . . . ?
P6 Li3 Li6 P2 88.2(9) . . . . ?
P3 Li3 Li6 P2 -70.5(8) . . . . ?
Li4 Li3 Li6 P2 -34.0(12) . . . . ?
P4 Li3 Li6 P6 -67.9(10) . . . . ?
P3 Li3 Li6 P6 -158.7(8) . . . . ?
Li4 Li3 Li6 P6 -122.2(10) . . . . ?
P4 Li3 Li6 Li2 -30.0(13) . . . . ?
P6 Li3 Li6 Li2 37.9(8) . . . . ?
P3 Li3 Li6 Li2 -120.8(9) . . . . ?
Li4 Li3 Li6 Li2 -84.3(9) . . . . ?
P5 Li2 Li6 P3 -23.9(17) . . . . ?
P6 Li2 Li6 P3 -92.8(10) . . . . ?
P2 Li2 Li6 P3 69.1(9) . . . . ?
Li5 Li2 Li6 P3 31.3(13) . . . . ?
P5 Li2 Li6 P2 -93.0(13) . . . . ?
P6 Li2 Li6 P2 -161.8(11) . . . . ?
Li5 Li2 Li6 P2 -37.8(7) . . . . ?
P5 Li2 Li6 P6 68.9(12) . . . . ?
P2 Li2 Li6 P6 161.8(11) . . . . ?
Li5 Li2 Li6 P6 124.0(12) . . . . ?
P5 Li2 Li6 Li3 29.4(14) . . . . ?
P6 Li2 Li6 Li3 -39.4(7) . . . . ?
P2 Li2 Li6 Li3 122.4(9) . . . . ?
Li5 Li2 Li6 Li3 84.6(11) . . . . ?
P2 Li5 P1 P11 6.6(5) . . . . ?
P5 Li5 P1 P11 115.4(8) . . . . ?
Li2 Li5 P1 P11 57.2(13) . . . . ?
Li1 Li5 P1 P11 130.4(6) . . . . ?
P2 Li5 P1 Si1 127.7(5) . . . . ?
P5 Li5 P1 Si1 -123.5(7) . . . . ?
Li2 Li5 P1 Si1 178.3(10) . . . . ?
Li1 Li5 P1 Si1 -108.5(7) . . . . ?
P2 Li5 P1 Li4 -72.8(10) . . . . ?
P5 Li5 P1 Li4 36.0(12) . . . . ?
Li2 Li5 P1 Li4 -22.2(16) . . . . ?
Li1 Li5 P1 Li4 51.0(9) . . . . ?
P2 Li5 P1 Li1 -123.8(9) . . . . ?
P5 Li5 P1 Li1 -15.0(6) . . . . ?
Li2 Li5 P1 Li1 -73.2(13) . . . . ?
P3 Li4 P1 P11 -5.6(5) . . . . ?
P4 Li4 P1 P11 -116.6(8) . . . . ?
Li3 Li4 P1 P11 -57.2(11) . . . . ?
Li1 Li4 P1 P11 -133.6(5) . . . . ?
P3 Li4 P1 Si1 -122.1(5) . . . . ?
P4 Li4 P1 Si1 126.9(6) . . . . ?
Li3 Li4 P1 Si1 -173.7(9) . . . . ?
Li1 Li4 P1 Si1 109.9(6) . . . . ?
P3 Li4 P1 Li5 75.6(10) . . . . ?
P4 Li4 P1 Li5 -35.5(12) . . . . ?
Li3 Li4 P1 Li5 23.9(15) . . . . ?
Li1 Li4 P1 Li5 -52.4(9) . . . . ?
P3 Li4 P1 Li1 128.0(8) . . . . ?
P4 Li4 P1 Li1 17.0(7) . . . . ?
Li3 Li4 P1 Li1 76.4(11) . . . . ?
P5 Li1 P1 P11 -52.3(9) . . . . ?
P4 Li1 P1 P11 44.0(9) . . . . ?
Li4 Li1 P1 P11 61.6(7) . . . . ?
Li5 Li1 P1 P11 -68.4(8) . . . . ?
P5 Li1 P1 Si1 139.2(5) . . . . ?
P4 Li1 P1 Si1 -124.4(6) . . . . ?
Li4 Li1 P1 Si1 -106.8(6) . . . . ?
Li5 Li1 P1 Si1 123.2(7) . . . . ?
P5 Li1 P1 Li5 16.1(7) . . . . ?
P4 Li1 P1 Li5 112.4(10) . . . . ?
Li4 Li1 P1 Li5 130.0(9) . . . . ?
P5 Li1 P1 Li4 -114.0(9) . . . . ?
P4 Li1 P1 Li4 -17.6(7) . . . . ?
Li5 Li1 P1 Li4 -130.0(9) . . . . ?
P1 Li5 P2 Si2 -122.4(5) . . . . ?
P5 Li5 P2 Si2 127.6(7) . . . . ?
Li2 Li5 P2 Si2 109.5(9) . . . . ?
Li1 Li5 P2 Si2 -176.6(7) . . . . ?
P1 Li5 P2 P11 -6.7(5) . . . . ?
P5 Li5 P2 P11 -116.6(8) . . . . ?
Li2 Li5 P2 P11 -134.7(9) . . . . ?
Li1 Li5 P2 P11 -60.8(9) . . . . ?
P1 Li5 P2 Li6 72.2(9) . . . . ?
P5 Li5 P2 Li6 -37.8(12) . . . . ?
Li2 Li5 P2 Li6 -55.9(11) . . . . ?
Li1 Li5 P2 Li6 18.0(13) . . . . ?
P1 Li5 P2 Li2 128.1(11) . . . . ?
P5 Li5 P2 Li2 18.1(10) . . . . ?
Li1 Li5 P2 Li2 73.9(12) . . . . ?
P3 Li6 P2 Si2 126.6(4) . . . . ?
P6 Li6 P2 Si2 -124.8(5) . . . . ?
Li3 Li6 P2 Si2 178.6(7) . . . . ?
Li2 Li6 P2 Si2 -110.2(9) . . . . ?
P3 Li6 P2 P11 8.9(5) . . . . ?
P6 Li6 P2 P11 117.6(6) . . . . ?
Li3 Li6 P2 P11 60.9(9) . . . . ?
Li2 Li6 P2 P11 132.2(8) . . . . ?
P3 Li6 P2 Li5 -69.6(10) . . . . ?
P6 Li6 P2 Li5 39.1(10) . . . . ?
Li3 Li6 P2 Li5 -17.6(13) . . . . ?
Li2 Li6 P2 Li5 53.7(11) . . . . ?
P3 Li6 P2 Li2 -123.3(10) . . . . ?
P6 Li6 P2 Li2 -14.6(9) . . . . ?
Li3 Li6 P2 Li2 -71.3(12) . . . . ?
P5 Li2 P2 Si2 -127.3(10) . . . . ?
P6 Li2 P2 Si2 136.6(8) . . . . ?
Li5 Li2 P2 Si2 -108.0(8) . . . . ?
Li6 Li2 P2 Si2 121.0(6) . . . . ?
P5 Li2 P2 P11 43.5(17) . . . . ?
P6 Li2 P2 P11 -52.7(15) . . . . ?
Li5 Li2 P2 P11 62.8(11) . . . . ?
Li6 Li2 P2 P11 -68.2(9) . . . . ?
P5 Li2 P2 Li5 -19.3(11) . . . . ?
P6 Li2 P2 Li5 -115.5(13) . . . . ?
Li6 Li2 P2 Li5 -131.0(9) . . . . ?
P5 Li2 P2 Li6 111.7(13) . . . . ?
P6 Li2 P2 Li6 15.6(9) . . . . ?
Li5 Li2 P2 Li6 131.0(9) . . . . ?
P1 Li4 P3 Si3 126.0(5) . . . . ?
P4 Li4 P3 Si3 -122.5(7) . . . . ?
Li3 Li4 P3 Si3 -107.7(8) . . . . ?
Li1 Li4 P3 Si3 179.1(7) . . . . ?
P1 Li4 P3 P11 5.5(5) . . . . ?
P4 Li4 P3 P11 117.0(8) . . . . ?
Li3 Li4 P3 P11 131.8(7) . . . . ?
Li1 Li4 P3 P11 58.6(9) . . . . ?
P1 Li4 P3 Li6 -75.4(8) . . . . ?
P4 Li4 P3 Li6 36.1(12) . . . . ?
Li3 Li4 P3 Li6 50.9(9) . . . . ?
Li1 Li4 P3 Li6 -22.3(13) . . . . ?
P1 Li4 P3 Li3 -126.3(9) . . . . ?
P4 Li4 P3 Li3 -14.8(8) . . . . ?
Li1 Li4 P3 Li3 -73.2(11) . . . . ?
P2 Li6 P3 Si3 -126.5(5) . . . . ?
P6 Li6 P3 Si3 128.7(6) . . . . ?
Li3 Li6 P3 Si3 110.6(7) . . . . ?
Li2 Li6 P3 Si3 -175.8(8) . . . . ?
P2 Li6 P3 P11 -8.8(5) . . . . ?
P6 Li6 P3 P11 -113.7(7) . . . . ?
Li3 Li6 P3 P11 -131.7(7) . . . . ?
Li2 Li6 P3 P11 -58.2(9) . . . . ?
P2 Li6 P3 Li4 71.7(9) . . . . ?
P6 Li6 P3 Li4 -33.1(10) . . . . ?
Li3 Li6 P3 Li4 -51.2(10) . . . . ?
Li2 Li6 P3 Li4 22.3(12) . . . . ?
P2 Li6 P3 Li3 122.9(9) . . . . ?
P6 Li6 P3 Li3 18.1(7) . . . . ?
Li2 Li6 P3 Li3 73.5(11) . . . . ?
P4 Li3 P3 Si3 137.9(7) . . . . ?
P6 Li3 P3 Si3 -124.4(7) . . . . ?
Li6 Li3 P3 Si3 -104.8(7) . . . . ?
Li4 Li3 P3 Si3 122.5(7) . . . . ?
P4 Li3 P3 P11 -50.9(11) . . . . ?
P6 Li3 P3 P11 46.9(11) . . . . ?
Li6 Li3 P3 P11 66.5(8) . . . . ?
Li4 Li3 P3 P11 -66.2(8) . . . . ?
P4 Li3 P3 Li4 15.3(8) . . . . ?
P6 Li3 P3 Li4 113.1(11) . . . . ?
Li6 Li3 P3 Li4 132.7(9) . . . . ?
P4 Li3 P3 Li6 -117.3(11) . . . . ?
P6 Li3 P3 Li6 -19.6(8) . . . . ?
Li4 Li3 P3 Li6 -132.7(9) . . . . ?
Si1 P1 P11 P2 -137.9(2) . . . . ?
Li5 P1 P11 P2 -7.4(6) . . . . ?
Li4 P1 P11 P2 108.5(5) . . . . ?
Li1 P1 P11 P2 53.7(6) . . . . ?
Si1 P1 P11 P3 119.5(3) . . . . ?
Li5 P1 P11 P3 -110.0(6) . . . . ?
Li4 P1 P11 P3 6.0(5) . . . . ?
Li1 P1 P11 P3 -48.8(6) . . . . ?
Si2 P2 P11 P1 121.2(3) . . . . ?
Li5 P2 P11 P1 7.2(6) . . . . ?
Li6 P2 P11 P1 -113.2(5) . . . . ?
Li2 P2 P11 P1 -49.6(11) . . . . ?
Si2 P2 P11 P3 -135.3(3) . . . . ?
Li5 P2 P11 P3 110.8(6) . . . . ?
Li6 P2 P11 P3 -9.7(5) . . . . ?
Li2 P2 P11 P3 54.0(11) . . . . ?
Si3 P3 P11 P1 -135.5(2) . . . . ?
Li4 P3 P11 P1 -6.2(5) . . . . ?
Li6 P3 P11 P1 112.6(5) . . . . ?
Li3 P3 P11 P1 53.4(7) . . . . ?
Si3 P3 P11 P2 121.8(3) . . . . ?
Li4 P3 P11 P2 -108.9(5) . . . . ?
Li6 P3 P11 P2 9.9(6) . . . . ?
Li3 P3 P11 P2 -49.3(7) . . . . ?
P5 Li1 P4 Si4 -123.0(4) . . . . ?
P1 Li1 P4 Si4 128.3(5) . . . . ?
Li4 Li1 P4 Si4 111.3(6) . . . . ?
Li5 Li1 P4 Si4 -176.2(8) . . . . ?
P5 Li1 P4 P12 -6.7(5) . . . . ?
P1 Li1 P4 P12 -115.4(6) . . . . ?
Li4 Li1 P4 P12 -132.4(6) . . . . ?
Li5 Li1 P4 P12 -59.9(9) . . . . ?
P5 Li1 P4 Li3 74.9(9) . . . . ?
P1 Li1 P4 Li3 -33.7(10) . . . . ?
Li4 Li1 P4 Li3 -50.8(9) . . . . ?
Li5 Li1 P4 Li3 21.8(12) . . . . ?
P5 Li1 P4 Li4 125.7(8) . . . . ?
P1 Li1 P4 Li4 17.0(7) . . . . ?
Li5 Li1 P4 Li4 72.5(10) . . . . ?
P6 Li3 P4 Si4 125.3(5) . . . . ?
P3 Li3 P4 Si4 -122.4(7) . . . . ?
Li6 Li3 P4 Si4 178.4(7) . . . . ?
Li4 Li3 P4 Si4 -107.8(7) . . . . ?
P6 Li3 P4 P12 6.1(5) . . . . ?
P3 Li3 P4 P12 118.4(8) . . . . ?
Li6 Li3 P4 P12 59.2(10) . . . . ?
Li4 Li3 P4 P12 133.0(6) . . . . ?
P6 Li3 P4 Li1 -75.6(8) . . . . ?
P3 Li3 P4 Li1 36.6(11) . . . . ?
Li6 Li3 P4 Li1 -22.6(13) . . . . ?
Li4 Li3 P4 Li1 51.3(9) . . . . ?
P6 Li3 P4 Li4 -126.9(9) . . . . ?
P3 Li3 P4 Li4 -14.7(8) . . . . ?
Li6 Li3 P4 Li4 -73.9(11) . . . . ?
P3 Li4 P4 Si4 137.4(6) . . . . ?
P1 Li4 P4 Si4 -123.8(6) . . . . ?
Li3 Li4 P4 Si4 122.1(7) . . . . ?
Li1 Li4 P4 Si4 -105.7(6) . . . . ?
P3 Li4 P4 P12 -50.2(11) . . . . ?
P1 Li4 P4 P12 48.7(11) . . . . ?
Li3 Li4 P4 P12 -65.5(8) . . . . ?
Li1 Li4 P4 P12 66.7(7) . . . . ?
P3 Li4 P4 Li1 -116.9(10) . . . . ?
P1 Li4 P4 Li1 -18.1(7) . . . . ?
Li3 Li4 P4 Li1 -132.2(8) . . . . ?
P3 Li4 P4 Li3 15.3(8) . . . . ?
P1 Li4 P4 Li3 114.2(10) . . . . ?
Li1 Li4 P4 Li3 132.2(8) . . . . ?
P4 Li1 P5 Si5 127.8(5) . . . . ?
P1 Li1 P5 Si5 -122.5(6) . . . . ?
Li4 Li1 P5 Si5 179.2(6) . . . . ?
Li5 Li1 P5 Si5 -107.8(7) . . . . ?
P4 Li1 P5 P12 6.8(5) . . . . ?
P1 Li1 P5 P12 116.6(6) . . . . ?
Li4 Li1 P5 P12 58.2(9) . . . . ?
Li5 Li1 P5 P12 131.3(7) . . . . ?
P4 Li1 P5 Li2 -73.5(11) . . . . ?
P1 Li1 P5 Li2 36.3(12) . . . . ?
Li4 Li1 P5 Li2 -22.1(13) . . . . ?
Li5 Li1 P5 Li2 51.0(12) . . . . ?
P4 Li1 P5 Li5 -124.5(9) . . . . ?
P1 Li1 P5 Li5 -14.7(6) . . . . ?
Li4 Li1 P5 Li5 -73.1(10) . . . . ?
P6 Li2 P5 Si5 -124.4(7) . . . . ?
P2 Li2 P5 Si5 128.5(10) . . . . ?
Li5 Li2 P5 Si5 110.1(7) . . . . ?
Li6 Li2 P5 Si5 -174.9(9) . . . . ?
P6 Li2 P5 P12 -7.7(7) . . . . ?
P2 Li2 P5 P12 -114.8(12) . . . . ?
Li5 Li2 P5 P12 -133.2(8) . . . . ?
Li6 Li2 P5 P12 -58.3(11) . . . . ?
P6 Li2 P5 Li1 73.9(10) . . . . ?
P2 Li2 P5 Li1 -33.2(16) . . . . ?
Li5 Li2 P5 Li1 -51.6(11) . . . . ?
Li6 Li2 P5 Li1 23.4(16) . . . . ?
P6 Li2 P5 Li5 125.5(12) . . . . ?
P2 Li2 P5 Li5 18.4(10) . . . . ?
Li6 Li2 P5 Li5 75.0(13) . . . . ?
P1 Li5 P5 Si5 138.6(7) . . . . ?
P2 Li5 P5 Si5 -124.6(7) . . . . ?
Li2 Li5 P5 Si5 -105.7(10) . . . . ?
Li1 Li5 P5 Si5 122.3(6) . . . . ?
P1 Li5 P5 P12 -51.9(11) . . . . ?
P2 Li5 P5 P12 44.9(11) . . . . ?
Li2 Li5 P5 P12 63.7(11) . . . . ?
Li1 Li5 P5 P12 -68.2(8) . . . . ?
P1 Li5 P5 Li1 16.3(7) . . . . ?
P2 Li5 P5 Li1 113.1(11) . . . . ?
Li2 Li5 P5 Li1 131.9(12) . . . . ?
P1 Li5 P5 Li2 -115.6(13) . . . . ?
P2 Li5 P5 Li2 -18.8(11) . . . . ?
Li1 Li5 P5 Li2 -131.9(12) . . . . ?
P4 Li3 P6 Si6 -124.4(5) . . . . ?
P3 Li3 P6 Si6 125.1(7) . . . . ?
Li6 Li3 P6 Si6 106.7(6) . . . . ?
Li4 Li3 P6 Si6 -175.7(8) . . . . ?
P4 Li3 P6 P12 -6.1(5) . . . . ?
P3 Li3 P6 P12 -116.6(8) . . . . ?
Li6 Li3 P6 P12 -135.0(6) . . . . ?
Li4 Li3 P6 P12 -57.5(10) . . . . ?
P4 Li3 P6 Li2 73.5(11) . . . . ?
P3 Li3 P6 Li2 -37.0(14) . . . . ?
Li6 Li3 P6 Li2 -55.4(11) . . . . ?
Li4 Li3 P6 Li2 22.2(15) . . . . ?
P4 Li3 P6 Li6 128.9(9) . . . . ?
P3 Li3 P6 Li6 18.4(7) . . . . ?
Li4 Li3 P6 Li6 77.6(11) . . . . ?
P5 Li2 P6 Si6 126.8(6) . . . . ?
P2 Li2 P6 Si6 -122.9(8) . . . . ?
Li5 Li2 P6 Si6 179.5(10) . . . . ?
Li6 Li2 P6 Si6 -108.1(8) . . . . ?
P5 Li2 P6 P12 7.7(7) . . . . ?
P2 Li2 P6 P12 117.9(10) . . . . ?
Li5 Li2 P6 P12 60.4(15) . . . . ?
Li6 Li2 P6 P12 132.7(6) . . . . ?
P5 Li2 P6 Li3 -72.8(11) . . . . ?
P2 Li2 P6 Li3 37.4(15) . . . . ?
Li5 Li2 P6 Li3 -20.1(19) . . . . ?
Li6 Li2 P6 Li3 52.2(10) . . . . ?
P5 Li2 P6 Li6 -125.0(10) . . . . ?
P2 Li2 P6 Li6 -14.8(9) . . . . ?
Li5 Li2 P6 Li6 -72.3(15) . . . . ?
P3 Li6 P6 Si6 -128.5(6) . . . . ?
P2 Li6 P6 Si6 136.8(5) . . . . ?
Li3 Li6 P6 Si6 -109.8(7) . . . . ?
Li2 Li6 P6 Si6 121.7(8) . . . . ?
P3 Li6 P6 P12 43.4(10) . . . . ?
P2 Li6 P6 P12 -51.3(9) . . . . ?
Li3 Li6 P6 P12 62.1(8) . . . . ?
Li2 Li6 P6 P12 -66.4(9) . . . . ?
P3 Li6 P6 Li3 -18.7(7) . . . . ?
P2 Li6 P6 Li3 -113.4(9) . . . . ?
Li2 Li6 P6 Li3 -128.5(10) . . . . ?
P3 Li6 P6 Li2 109.8(10) . . . . ?
P2 Li6 P6 Li2 15.1(9) . . . . ?
Li3 Li6 P6 Li2 128.5(10) . . . . ?
Si5 P5 P12 P6 121.0(2) . . . . ?
Li1 P5 P12 P6 -109.3(5) . . . . ?
Li2 P5 P12 P6 8.7(8) . . . . ?
Li5 P5 P12 P6 -48.4(7) . . . . ?
Si5 P5 P12 P4 -137.1(2) . . . . ?
Li1 P5 P12 P4 -7.3(5) . . . . ?
Li2 P5 P12 P4 110.6(8) . . . . ?
Li5 P5 P12 P4 53.5(7) . . . . ?
Si6 P6 P12 P5 -135.2(2) . . . . ?
Li3 P6 P12 P5 107.4(5) . . . . ?
Li2 P6 P12 P5 -8.6(7) . . . . ?
Li6 P6 P12 P5 53.1(7) . . . . ?
Si6 P6 P12 P4 124.0(2) . . . . ?
Li3 P6 P12 P4 6.7(5) . . . . ?
Li2 P6 P12 P4 -109.4(7) . . . . ?
Li6 P6 P12 P4 -47.7(7) . . . . ?
Si4 P4 P12 P5 120.0(3) . . . . ?
Li1 P4 P12 P5 7.3(5) . . . . ?
Li3 P4 P12 P5 -110.6(6) . . . . ?
Li4 P4 P12 P5 -52.4(7) . . . . ?
Si4 P4 P12 P6 -136.1(2) . . . . ?
Li1 P4 P12 P6 111.1(5) . . . . ?
Li3 P4 P12 P6 -6.8(6) . . . . ?
Li4 P4 P12 P6 51.4(7) . . . . ?
P11 P1 Si1 C11 27.8(6) . . . . ?
Li5 P1 Si1 C11 -78.6(10) . . . . ?
Li4 P1 Si1 C11 121.8(8) . . . . ?
Li1 P1 Si1 C11 -162.9(7) . . . . ?
P11 P1 Si1 C12 147.9(5) . . . . ?
Li5 P1 Si1 C12 41.6(10) . . . . ?
Li4 P1 Si1 C12 -118.0(8) . . . . ?
Li1 P1 Si1 C12 -42.7(7) . . . . ?
P11 P1 Si1 C13 -93.5(7) . . . . ?
Li5 P1 Si1 C13 160.1(10) . . . . ?
Li4 P1 Si1 C13 0.5(9) . . . . ?
Li1 P1 Si1 C13 75.9(9) . . . . ?
P11 P2 Si2 C23 -91.8(6) . . . . ?
Li5 P2 Si2 C23 2.7(9) . . . . ?
Li6 P2 Si2 C23 167.2(9) . . . . ?
Li2 P2 Si2 C23 80.0(11) . . . . ?
P11 P2 Si2 C21 32.6(8) . . . . ?
Li5 P2 Si2 C21 127.1(10) . . . . ?
Li6 P2 Si2 C21 -68.4(10) . . . . ?
Li2 P2 Si2 C21 -155.6(12) . . . . ?
P11 P2 Si2 C22 152.0(6) . . . . ?
Li5 P2 Si2 C22 -113.5(9) . . . . ?
Li6 P2 Si2 C22 51.0(9) . . . . ?
Li2 P2 Si2 C22 -36.2(11) . . . . ?
P11 P3 Si3 C32 144.8(6) . . . . ?
Li4 P3 Si3 C32 40.1(9) . . . . ?
Li6 P3 Si3 C32 -119.6(7) . . . . ?
Li3 P3 Si3 C32 -43.2(8) . . . . ?
P11 P3 Si3 C31 -96.2(7) . . . . ?
Li4 P3 Si3 C31 159.1(9) . . . . ?
Li6 P3 Si3 C31 -0.6(8) . . . . ?
Li3 P3 Si3 C31 75.8(9) . . . . ?
P11 P3 Si3 C33 25.9(6) . . . . ?
Li4 P3 Si3 C33 -78.7(9) . . . . ?
Li6 P3 Si3 C33 121.5(8) . . . . ?
Li3 P3 Si3 C33 -162.1(8) . . . . ?
P12 P4 Si4 C41 31.8(6) . . . . ?
Li1 P4 Si4 C41 127.5(8) . . . . ?
Li3 P4 Si4 C41 -72.6(9) . . . . ?
Li4 P4 Si4 C41 -154.9(9) . . . . ?
P12 P4 Si4 C43 -92.7(6) . . . . ?
Li1 P4 Si4 C43 3.1(8) . . . . ?
Li3 P4 Si4 C43 162.9(9) . . . . ?
Li4 P4 Si4 C43 80.6(9) . . . . ?
P12 P4 Si4 C42 150.6(4) . . . . ?
Li1 P4 Si4 C42 -113.7(7) . . . . ?
Li3 P4 Si4 C42 46.1(8) . . . . ?
Li4 P4 Si4 C42 -36.2(8) . . . . ?
P12 P5 Si5 C51 24.1(6) . . . . ?
Li1 P5 Si5 C51 -82.1(8) . . . . ?
Li2 P5 Si5 C51 118.5(10) . . . . ?
Li5 P5 Si5 C51 -165.4(8) . . . . ?
P12 P5 Si5 C53 -98.8(6) . . . . ?
Li1 P5 Si5 C53 155.0(8) . . . . ?
Li2 P5 Si5 C53 -4.5(10) . . . . ?
Li5 P5 Si5 C53 71.7(8) . . . . ?
P12 P5 Si5 C52 142.1(6) . . . . ?
Li1 P5 Si5 C52 35.9(9) . . . . ?
Li2 P5 Si5 C52 -123.6(10) . . . . ?
Li5 P5 Si5 C52 -47.4(8) . . . . ?
P12 P6 Si6 C62 147.8(6) . . . . ?
Li3 P6 Si6 C62 -114.0(9) . . . . ?
Li2 P6 Si6 C62 46.0(12) . . . . ?
Li6 P6 Si6 C62 -39.4(8) . . . . ?
P12 P6 Si6 C63 -91.2(7) . . . . ?
Li3 P6 Si6 C63 6.9(10) . . . . ?
Li2 P6 Si6 C63 166.9(13) . . . . ?
Li6 P6 Si6 C63 81.5(9) . . . . ?
P12 P6 Si6 C61 28.4(6) . . . . ?
Li3 P6 Si6 C61 126.5(9) . . . . ?
Li2 P6 Si6 C61 -73.5(12) . . . . ?
Li6 P6 Si6 C61 -158.9(8) . . . . ?
C12 Si1 C11 C113 48.3(14) . . . . ?
C13 Si1 C11 C113 -76.6(14) . . . . ?
P1 Si1 C11 C113 162.8(11) . . . . ?
C12 Si1 C11 C111 166.7(11) . . . . ?
C13 Si1 C11 C111 41.8(13) . . . . ?
P1 Si1 C11 C111 -78.9(11) . . . . ?
C12 Si1 C11 C112 -73.2(12) . . . . ?
C13 Si1 C11 C112 162.0(12) . . . . ?
P1 Si1 C11 C112 41.3(13) . . . . ?
C11 Si1 C12 C121 45.1(12) . . . . ?
C13 Si1 C12 C121 168.6(10) . . . . ?
P1 Si1 C12 C121 -75.3(10) . . . . ?
C11 Si1 C12 C123 161.4(11) . . . . ?
C13 Si1 C12 C123 -75.0(12) . . . . ?
P1 Si1 C12 C123 41.1(11) . . . . ?
C11 Si1 C12 C122 -76.1(13) . . . . ?
C13 Si1 C12 C122 47.5(13) . . . . ?
P1 Si1 C12 C122 163.5(11) . . . . ?
C11 Si1 C13 C131 -75.3(13) . . . . ?
C12 Si1 C13 C131 159.9(12) . . . . ?
P1 Si1 C13 C131 47.6(14) . . . . ?
C11 Si1 C13 C132 49.6(15) . . . . ?
C12 Si1 C13 C132 -75.2(15) . . . . ?
P1 Si1 C13 C132 172.5(12) . . . . ?
C11 Si1 C13 C133 164.5(11) . . . . ?
C12 Si1 C13 C133 39.6(13) . . . . ?
P1 Si1 C13 C133 -72.6(12) . . . . ?
C23 Si2 C21 C211 -78.3(16) . . . . ?
C22 Si2 C21 C211 44.3(17) . . . . ?
P2 Si2 C21 C211 158.1(13) . . . . ?
C23 Si2 C21 C212 163.6(12) . . . . ?
C22 Si2 C21 C212 -73.8(14) . . . . ?
P2 Si2 C21 C212 40.0(15) . . . . ?
C23 Si2 C21 C213 43.2(12) . . . . ?
C22 Si2 C21 C213 165.8(10) . . . . ?
P2 Si2 C21 C213 -80.4(11) . . . . ?
C23 Si2 C22 C223 -78.6(15) . . . . ?
C21 Si2 C22 C223 157.8(15) . . . . ?
P2 Si2 C22 C223 38.0(15) . . . . ?
C23 Si2 C22 C221 45.2(13) . . . . ?
C21 Si2 C22 C221 -78.4(14) . . . . ?
P2 Si2 C22 C221 161.8(11) . . . . ?
C23 Si2 C22 C222 164.5(11) . . . . ?
C21 Si2 C22 C222 40.9(13) . . . . ?
P2 Si2 C22 C222 -79.0(11) . . . . ?
C21 Si2 C23 C231 165.7(11) . . . . ?
C22 Si2 C23 C231 42.0(13) . . . . ?
P2 Si2 C23 C231 -69.5(12) . . . . ?
C21 Si2 C23 C233 -75.0(13) . . . . ?
C22 Si2 C23 C233 161.3(11) . . . . ?
P2 Si2 C23 C233 49.8(12) . . . . ?
C21 Si2 C23 C232 44.1(15) . . . . ?
C22 Si2 C23 C232 -79.6(14) . . . . ?
P2 Si2 C23 C232 168.9(11) . . . . ?
C32 Si3 C31 C312 -71.3(17) . . . . ?
C33 Si3 C31 C312 50.3(18) . . . . ?
P3 Si3 C31 C312 175.1(14) . . . . ?
C32 Si3 C31 C313 49.5(15) . . . . ?
C33 Si3 C31 C313 171.1(13) . . . . ?
P3 Si3 C31 C313 -64.1(14) . . . . ?
C32 Si3 C31 C311 161.0(10) . . . . ?
C33 Si3 C31 C311 -77.4(12) . . . . ?
P3 Si3 C31 C311 47.4(11) . . . . ?
C31 Si3 C32 C322 166.3(12) . . . . ?
C33 Si3 C32 C322 45.8(14) . . . . ?
P3 Si3 C32 C322 -74.9(12) . . . . ?
C31 Si3 C32 C323 -72.8(14) . . . . ?
C33 Si3 C32 C323 166.7(13) . . . . ?
P3 Si3 C32 C323 46.0(13) . . . . ?
C31 Si3 C32 C321 43.8(16) . . . . ?
C33 Si3 C32 C321 -76.7(16) . . . . ?
P3 Si3 C32 C321 162.6(13) . . . . ?
C32 Si3 C33 C332 46.4(16) . . . . ?
C31 Si3 C33 C332 -75.8(15) . . . . ?
P3 Si3 C33 C332 160.6(12) . . . . ?
C32 Si3 C33 C333 169.1(15) . . . . ?
C31 Si3 C33 C333 46.9(17) . . . . ?
P3 Si3 C33 C333 -76.7(16) . . . . ?
C32 Si3 C33 C331 -71.1(13) . . . . ?
C31 Si3 C33 C331 166.7(12) . . . . ?
P3 Si3 C33 C331 43.1(12) . . . . ?
C43 Si4 C41 C411 164.1(11) . . . . ?
C42 Si4 C41 C411 -72.1(13) . . . . ?
P4 Si4 C41 C411 40.3(13) . . . . ?
C43 Si4 C41 C413 -76.4(14) . . . . ?
C42 Si4 C41 C413 47.5(14) . . . . ?
P4 Si4 C41 C413 159.9(11) . . . . ?
C43 Si4 C41 C412 43.5(14) . . . . ?
C42 Si4 C41 C412 167.4(11) . . . . ?
P4 Si4 C41 C412 -80.2(12) . . . . ?
C41 Si4 C42 C423 159.8(12) . . . . ?
C43 Si4 C42 C423 -75.2(13) . . . . ?
P4 Si4 C42 C423 42.1(12) . . . . ?
C41 Si4 C42 C422 38.2(13) . . . . ?
C43 Si4 C42 C422 163.2(11) . . . . ?
P4 Si4 C42 C422 -79.5(11) . . . . ?
C41 Si4 C42 C421 -79.9(12) . . . . ?
C43 Si4 C42 C421 45.1(12) . . . . ?
P4 Si4 C42 C421 162.4(10) . . . . ?
C41 Si4 C43 C431 169.2(12) . . . . ?
C42 Si4 C43 C431 44.3(14) . . . . ?
P4 Si4 C43 C431 -67.2(13) . . . . ?
C41 Si4 C43 C432 48.6(14) . . . . ?
C42 Si4 C43 C432 -76.3(13) . . . . ?
P4 Si4 C43 C432 172.2(11) . . . . ?
C41 Si4 C43 C433 -72.5(13) . . . . ?
C42 Si4 C43 C433 162.6(11) . . . . ?
P4 Si4 C43 C433 51.1(13) . . . . ?
C53 Si5 C51 C513 -77.8(14) . . . . ?
C52 Si5 C51 C513 44.7(14) . . . . ?
P5 Si5 C51 C513 159.5(10) . . . . ?
C53 Si5 C51 C512 158.6(13) . . . . ?
C52 Si5 C51 C512 -78.9(14) . . . . ?
P5 Si5 C51 C512 35.9(14) . . . . ?
C53 Si5 C51 C511 48.6(16) . . . . ?
C52 Si5 C51 C511 171.1(13) . . . . ?
P5 Si5 C51 C511 -74.1(14) . . . . ?
C51 Si5 C52 C523 -74.9(16) . . . . ?
C53 Si5 C52 C523 46.0(17) . . . . ?
P5 Si5 C52 C523 162.9(13) . . . . ?
C51 Si5 C52 C521 50.2(14) . . . . ?
C53 Si5 C52 C521 171.0(12) . . . . ?
P5 Si5 C52 C521 -72.1(13) . . . . ?
C51 Si5 C52 C522 166.2(12) . . . . ?
C53 Si5 C52 C522 -73.0(13) . . . . ?
P5 Si5 C52 C522 43.9(12) . . . . ?
C51 Si5 C53 C531 166.7(14) . . . . ?
C52 Si5 C53 C531 46.2(17) . . . . ?
P5 Si5 C53 C531 -67.1(15) . . . . ?
C51 Si5 C53 C533 47.0(17) . . . . ?
C52 Si5 C53 C533 -73.4(15) . . . . ?
P5 Si5 C53 C533 173.3(13) . . . . ?
C51 Si5 C53 C532 -73.3(14) . . . . ?
C52 Si5 C53 C532 166.3(11) . . . . ?
P5 Si5 C53 C532 53.0(12) . . . . ?
C62 Si6 C61 C612 -74.5(14) . . . . ?
C63 Si6 C61 C612 161.8(13) . . . . ?
P6 Si6 C61 C612 40.0(14) . . . . ?
C62 Si6 C61 C613 168.0(13) . . . . ?
C63 Si6 C61 C613 44.3(15) . . . . ?
P6 Si6 C61 C613 -77.5(14) . . . . ?
C62 Si6 C61 C611 46.6(17) . . . . ?
C63 Si6 C61 C611 -77.2(16) . . . . ?
P6 Si6 C61 C611 161.1(14) . . . . ?
C63 Si6 C62 C621 41.7(17) . . . . ?
C61 Si6 C62 C621 -79.4(17) . . . . ?
P6 Si6 C62 C621 161.9(14) . . . . ?
C63 Si6 C62 C622 165.9(11) . . . . ?
C61 Si6 C62 C622 44.9(13) . . . . ?
P6 Si6 C62 C622 -73.8(11) . . . . ?
C63 Si6 C62 C623 -77.4(15) . . . . ?
C61 Si6 C62 C623 161.6(13) . . . . ?
P6 Si6 C62 C623 42.9(14) . . . . ?
C62 Si6 C63 C631 -70.0(18) . . . . ?
C61 Si6 C63 C631 53.2(18) . . . . ?
P6 Si6 C63 C631 174.4(15) . . . . ?
C62 Si6 C63 C633 162.8(13) . . . . ?
C61 Si6 C63 C633 -74.0(15) . . . . ?
P6 Si6 C63 C633 47.2(16) . . . . ?
C62 Si6 C63 C632 43.5(14) . . . . ?
C61 Si6 C63 C632 166.7(12) . . . . ?
P6 Si6 C63 C632 -72.0(13) . . . . ?
C6 C1 C2 C3 1(5) . . . . ?
C1 C2 C3 C4 -1(5) . . . . ?
C2 C3 C4 C5 2(5) . . . . ?
C3 C4 C5 C6 -1(5) . . . . ?
C2 C1 C6 C5 0(5) . . . . ?
C4 C5 C6 C1 0(4) . . . . ?
C9 C7 C8 C9 0(6) 3_657 . . . ?
C7 C8 C9 C7 0(6) . . . 3_657 ?
